data_4060801
loop_
_publ_author_name
'Lee, Heung-Sae'
'Bae, Jin-Young'
'Kim, Dae-Hyun'
'Kim, Hoon Sik'
'Kim, Sung-Joon'
'Cho, Sungil'
'Ko, Jaejung'
'Kang, Sang Ook'

_publ_section_title
;
Rhodium and Iridium Phosphinothiolato Complexes. Synthesis and Crystal 
Structures of Mononuclear [M(cod)(S,P-SC~2~B~10~H~10~PPh~2~)] and 
Dinuclear [M~2~(CO)~2~(S,P-\m-SC~2~B~10~H~10~PPh~2~)] (M = Rh, Ir) 
and Their Performance in Catalytic Carbonylation
;
_journal_issue 1
_journal_name_full Organometallics
_journal_page_first 210
_journal_page_last 219
_journal_paper_doi 10.1021/om0107789
_journal_volume 21
_journal_year 2002
_chemical_formula_sum 'C30 H40 B20 Ir2 O2 P2 S2'
_chemical_formula_weight 1159.28
_space_group_IT_number 14
_symmetry_cell_setting monoclinic
_symmetry_space_group_name_Hall '-P 2ybc'
_symmetry_space_group_name_H-M 'P 1 21/c 1'
_atom_sites_solution_hydrogens geom
_atom_sites_solution_primary direct
_atom_sites_solution_secondary difmap
_audit_creation_method SHELXL-97
_cell_angle_alpha 90.00
_cell_angle_beta 92.945(7)
_cell_angle_gamma 90.00
_cell_formula_units_Z 4
_cell_length_a 14.8970(14)
_cell_length_b 29.9518(17)
_cell_length_c 10.8565(8)
_cell_measurement_reflns_used 25
_cell_measurement_temperature 293(2)
_cell_measurement_theta_max 12.56
_cell_measurement_theta_min 11.28
_cell_volume 4837.7(6)
_computing_cell_refinement 'CAD-4 software (Enraf-Nonius, 1988)'
_computing_data_collection 'CAD-4 software (Enraf-Nonius, 1988)'
_computing_data_reduction 'Xtal3.2 (Hall & Stewart, 1992)'
_computing_molecular_graphics 'ORTEP3 (Jonson & Burrett, 1998)'
_computing_publication_material SHELXL-97(Sheldrick,1997)
_computing_structure_refinement 'SHELXL-97 (Sheldrick, 1997)'
_computing_structure_solution 'SHELXS-97 (Sheldrick, 1990)'
_diffrn_ambient_temperature 293(2)
_diffrn_measured_fraction_theta_full 0.940
_diffrn_measured_fraction_theta_max 0.940
_diffrn_measurement_device_type 'Enraf-Nonius CAD-4'
_diffrn_measurement_method \w/2q
_diffrn_radiation_monochromator graphite
_diffrn_radiation_source 'fine-focus sealed tube'
_diffrn_radiation_type MoK\a
_diffrn_radiation_wavelength 0.71070
_diffrn_reflns_av_R_equivalents 0.0525
_diffrn_reflns_av_sigmaI/netI 0.0753
_diffrn_reflns_limit_h_max 18
_diffrn_reflns_limit_h_min -18
_diffrn_reflns_limit_k_max 37
_diffrn_reflns_limit_k_min 0
_diffrn_reflns_limit_l_max 13
_diffrn_reflns_limit_l_min 0
_diffrn_reflns_number 9585
_diffrn_reflns_theta_full 25.97
_diffrn_reflns_theta_max 25.97
_diffrn_reflns_theta_min 1.36
_diffrn_standards_decay_% 5.16
_diffrn_standards_interval_count 3600
_diffrn_standards_number 3
_exptl_absorpt_coefficient_mu 5.676
_exptl_absorpt_correction_T_max 1.00
_exptl_absorpt_correction_T_min 0.63
_exptl_absorpt_correction_type psi-scan
_exptl_crystal_colour colorless
_exptl_crystal_density_diffrn 1.592
_exptl_crystal_density_method 'not measured'
_exptl_crystal_description block
_exptl_crystal_F_000 2208
_exptl_crystal_size_max 0.25
_exptl_crystal_size_mid 0.25
_exptl_crystal_size_min 0.2
_refine_diff_density_max 2.216
_refine_diff_density_min -1.603
_refine_diff_density_rms 0.254
_refine_ls_extinction_method none
_refine_ls_goodness_of_fit_ref 1.174
_refine_ls_hydrogen_treatment mixed
_refine_ls_matrix_type full
_refine_ls_number_parameters 563
_refine_ls_number_reflns 9095
_refine_ls_number_restraints 0
_refine_ls_restrained_S_all 1.174
_refine_ls_R_factor_all 0.1143
_refine_ls_R_factor_gt 0.0506
_refine_ls_shift/su_max 0.001
_refine_ls_shift/su_mean 0.000
_refine_ls_structure_factor_coef Fsqd
_refine_ls_weighting_details 'w=1/[\s^2^(Fo^2^)+(0.1000P)^2^+0.0000P] where P=(Fo^2^+2Fc^2^)/3'
_refine_ls_weighting_scheme calc
_refine_ls_wR_factor_gt 0.1429
_refine_ls_wR_factor_ref 0.1830
_reflns_number_gt 6160
_reflns_number_total 9095
_reflns_threshold_expression >2sigma(I)
_cod_depositor_comments
;
The following automatic conversions were performed:
'_symmetry_cell_setting' value 'Monoclinic' changed to 'monoclinic'
according to '/home/saulius/struct/CIF-dictionaries/cif_core.dic'
dictionary named 'cif_core.dic' version 2.4.1 from 2010-06-29.

Automatic conversion script
Id: cif_fix_enum 1527 2010-12-29 10:47:43Z saulius 
;
_cod_original_sg_symbol_H-M 'P 21/c'
_cod_database_code 4060801

loop_
_symmetry_equiv_pos_as_xyz
'x, y, z'
'-x, y+1/2, -z+1/2'
'-x, -y, -z'
'x, -y-1/2, z-1/2'

loop_
_atom_site_label
_atom_site_type_symbol
_atom_site_fract_x
_atom_site_fract_y
_atom_site_fract_z
_atom_site_U_iso_or_equiv
_atom_site_adp_type
_atom_site_occupancy
_atom_site_calc_flag
_atom_site_refinement_flags
_atom_site_disorder_assembly
_atom_site_disorder_group
Ir1 Ir 0.80438(3) 0.098745(16) 0.56745(5) 0.03384(16) Uani 1 d . . .
Ir1' Ir 0.88996(3) 0.074731(16) 0.33230(5) 0.03454(16) Uani 1 d . . .
S1 S 0.7546(2) 0.04552(10) 0.4184(3) 0.0370(7) Uani 1 d . . .
S1' S 0.9429(2) 0.05805(11) 0.5365(3) 0.0378(7) Uani 1 d . . .
P1 P 0.6680(2) 0.13204(11) 0.5579(3) 0.0343(7) Uani 1 d . . .
P1' P 1.0273(2) 0.10022(11) 0.2870(3) 0.0359(7) Uani 1 d . . .
O1 O 0.8531(8) 0.1633(5) 0.7689(14) 0.104(6) Uani 1 d . . .
O1' O 0.8284(7) 0.0993(4) 0.0758(11) 0.066(3) Uani 1 d . . .
C1 C 0.6472(8) 0.0662(4) 0.3531(12) 0.037(3) Uani 1 d . . .
C2 C 0.5986(8) 0.1097(4) 0.4203(12) 0.035(3) Uani 1 d . . .
C9 C 0.5918(8) 0.1210(5) 0.6835(11) 0.041(3) Uani 1 d . . .
C10 C 0.6177(10) 0.0856(5) 0.7597(13) 0.052(4) Uani 1 d . . .
H10 H 0.6727 0.0714 0.7525 0.062 Uiso 1 calc R . .
C11 C 0.5586(11) 0.0721(6) 0.8470(14) 0.060(4) Uani 1 d . . .
H11 H 0.5741 0.0478 0.8972 0.072 Uiso 1 calc R . .
C12 C 0.4773(13) 0.0935(7) 0.8622(15) 0.077(6) Uani 1 d . . .
H12 H 0.4393 0.0841 0.9223 0.093 Uiso 1 calc R . .
C13 C 0.4539(11) 0.1290(9) 0.7864(16) 0.087(7) Uani 1 d . . .
H13 H 0.4000 0.1441 0.7951 0.104 Uiso 1 calc R . .
C14 C 0.5109(9) 0.1418(6) 0.6984(14) 0.053(4) Uani 1 d . . .
H14 H 0.4943 0.1654 0.6466 0.063 Uiso 1 calc R . .
C3 C 0.6753(9) 0.1937(4) 0.5364(13) 0.041(3) Uani 1 d . . .
C4 C 0.6371(19) 0.2223(6) 0.608(2) 0.124(11) Uani 1 d . . .
H4 H 0.5987 0.2120 0.6668 0.149 Uiso 1 calc R . .
C5 C 0.6533(18) 0.2688(7) 0.598(3) 0.148(13) Uani 1 d . . .
H5 H 0.6334 0.2889 0.6559 0.178 Uiso 1 calc R . .
C6 C 0.6997(18) 0.2827(6) 0.499(2) 0.101(8) Uani 1 d . . .
H6 H 0.7004 0.3128 0.4784 0.122 Uiso 1 calc R . .
C7 C 0.7449(19) 0.2527(7) 0.431(2) 0.107(8) Uani 1 d . . .
H7 H 0.7855 0.2624 0.3745 0.129 Uiso 1 calc R . .
C8 C 0.7293(14) 0.2082(6) 0.4473(17) 0.080(6) Uani 1 d . . .
H8 H 0.7560 0.1875 0.3967 0.096 Uiso 1 calc R . .
C15 C 0.8374(10) 0.1361(6) 0.6912(15) 0.062(5) Uani 1 d . . .
C1' C 1.0479(8) 0.0905(4) 0.5602(12) 0.036(3) Uani 1 d . . .
C2' C 1.0942(8) 0.1125(4) 0.4366(12) 0.034(3) Uani 1 d . . .
C3' C 1.0994(9) 0.0633(5) 0.2040(13) 0.048(4) Uani 1 d . . .
C4' C 1.0664(11) 0.0196(5) 0.1843(14) 0.057(4) Uani 1 d . . .
H4' H 1.0115 0.0110 0.2136 0.068 Uiso 1 calc R . .
C5' C 1.1179(14) -0.0100(7) 0.1198(17) 0.083(6) Uani 1 d . . .
H5' H 1.0961 -0.0386 0.1040 0.100 Uiso 1 calc R . .
C6' C 1.2004(15) 0.0018(9) 0.0787(19) 0.099(7) Uani 1 d . . .
H6' H 1.2336 -0.0191 0.0371 0.119 Uiso 1 calc R . .
C7' C 1.2337(13) 0.0429(9) 0.0974(18) 0.095(7) Uani 1 d . . .
H7' H 1.2889 0.0509 0.0675 0.114 Uiso 1 calc R . .
C8' C 1.1846(11) 0.0728(6) 0.1618(17) 0.069(5) Uani 1 d . . .
H8' H 1.2092 0.1009 0.1782 0.083 Uiso 1 calc R . .
C9' C 1.0206(9) 0.1521(4) 0.2004(13) 0.043(3) Uani 1 d . . .
C10' C 1.0525(15) 0.1554(7) 0.0827(17) 0.085(6) Uani 1 d . . .
H10' H 1.0861 0.1319 0.0534 0.103 Uiso 1 calc R . .
C11' C 1.0372(19) 0.1907(7) 0.010(2) 0.105(9) Uani 1 d . . .
H11' H 1.0533 0.1904 -0.0716 0.126 Uiso 1 calc R . .
C12' C 0.996(2) 0.2286(8) 0.060(2) 0.119(10) Uani 1 d . . .
H12' H 0.9913 0.2550 0.0150 0.143 Uiso 1 calc R . .
C13' C 0.9633(18) 0.2263(7) 0.173(2) 0.106(8) Uani 1 d . . .
H13' H 0.9305 0.2502 0.2018 0.128 Uiso 1 calc R . .
C14' C 0.9771(14) 0.1896(6) 0.2461(17) 0.079(6) Uani 1 d . . .
H14' H 0.9578 0.1895 0.3262 0.094 Uiso 1 calc R . .
C15' C 0.8497(9) 0.0903(4) 0.1754(13) 0.039(3) Uani 1 d . . .
B3 B 0.6440(9) 0.1174(4) 0.2787(12) 0.030(3) Uani 1 d . . .
H3 H 0.7031 0.1384 0.2639 0.036 Uiso 1 calc R . .
B4 B 0.6229(10) 0.0669(6) 0.1972(15) 0.044(4) Uani 1 d . . .
H4A H 0.6690 0.0553 0.1280 0.052 Uiso 1 calc R . .
B5 B 0.5692(9) 0.0284(5) 0.2973(14) 0.035(3) Uani 1 d . . .
H5A H 0.5809 -0.0077 0.2923 0.042 Uiso 1 calc R . .
B6 B 0.5539(9) 0.0562(5) 0.4422(14) 0.038(3) Uani 1 d . . .
H6A H 0.5556 0.0378 0.5300 0.045 Uiso 1 calc R . .
B7 B 0.5369(9) 0.1409(5) 0.3137(14) 0.036(3) Uani 1 d . . .
H7A H 0.5275 0.1772 0.3199 0.043 Uiso 1 calc R . .
B8 B 0.5513(11) 0.1117(6) 0.1693(14) 0.048(4) Uani 1 d . . .
H8A H 0.5507 0.1289 0.0798 0.057 Uiso 1 calc R . .
B9 B 0.5010(10) 0.0586(5) 0.1811(14) 0.042(4) Uani 1 d . . .
H9 H 0.4672 0.0413 0.1022 0.050 Uiso 1 calc R . .
B10 B 0.4607(10) 0.0543(6) 0.3324(15) 0.043(4) Uani 1 d . . .
H10A H 0.4012 0.0341 0.3512 0.052 Uiso 1 calc R . .
B11 B 0.4815(11) 0.1060(6) 0.4109(15) 0.046(4) Uani 1 d . . .
H11A H 0.4371 0.1198 0.4793 0.055 Uiso 1 calc R . .
B12 B 0.4512(11) 0.1049(6) 0.2526(16) 0.048(4) Uani 1 d . . .
H12A H 0.3857 0.1178 0.2173 0.058 Uiso 1 calc R . .
B3' B 1.0455(10) 0.1467(5) 0.5414(15) 0.039(3) Uani 1 d . . .
H3' H 0.9837 0.1659 0.5198 0.047 Uiso 1 calc R . .
B4' B 1.0675(11) 0.1228(6) 0.6910(15) 0.047(4) Uani 1 d . . .
H4'1 H 1.0218 0.1265 0.7668 0.057 Uiso 1 calc R . .
B5' B 1.1309(11) 0.0717(6) 0.6652(16) 0.046(4) Uani 1 d . . .
H5'1 H 1.1239 0.0425 0.7253 0.056 Uiso 1 calc R . .
B6' B 1.1447(10) 0.0662(5) 0.5034(17) 0.044(4) Uani 1 d . . .
H6'1 H 1.1458 0.0336 0.4571 0.053 Uiso 1 calc R . .
B7' B 1.1506(10) 0.1600(6) 0.4762(17) 0.049(4) Uani 1 d . . .
H7'1 H 1.1575 0.1882 0.4127 0.058 Uiso 1 calc R . .
B8' B 1.1336(11) 0.1686(7) 0.6388(17) 0.056(5) Uani 1 d . . .
H8'1 H 1.1298 0.2019 0.6813 0.067 Uiso 1 calc R . .
B9' B 1.1886(11) 0.1197(6) 0.7123(17) 0.050(4) Uani 1 d . . .
H9' H 1.2214 0.1220 0.8053 0.060 Uiso 1 calc R . .
B10' B 1.2349(11) 0.0847(6) 0.6017(17) 0.053(4) Uani 1 d . . .
H10B H 1.2952 0.0643 0.6220 0.064 Uiso 1 calc R . .
B11' B 1.2127(9) 0.1105(5) 0.4554(17) 0.046(4) Uani 1 d . . .
H11B H 1.2590 0.1068 0.3803 0.055 Uiso 1 calc R . .
B12' B 1.2392(11) 0.1445(6) 0.5838(16) 0.048(4) Uani 1 d . . .
H12B H 1.3028 0.1631 0.5930 0.057 Uiso 1 calc R . .

loop_
_atom_site_aniso_label
_atom_site_aniso_U_11
_atom_site_aniso_U_22
_atom_site_aniso_U_33
_atom_site_aniso_U_23
_atom_site_aniso_U_13
_atom_site_aniso_U_12
Ir1 0.0231(3) 0.0397(3) 0.0386(3) -0.0027(2) 0.00037(19) 0.0013(2)
Ir1' 0.0228(3) 0.0363(3) 0.0446(3) -0.0088(2) 0.0021(2) 0.0002(2)
S1 0.0258(16) 0.0307(16) 0.054(2) 0.0004(14) -0.0023(14) -0.0005(12)
S1' 0.0262(16) 0.0345(16) 0.052(2) 0.0012(14) -0.0005(14) 0.0015(13)
P1 0.0246(16) 0.0429(19) 0.0355(17) -0.0023(14) 0.0030(13) 0.0008(13)
P1' 0.0257(16) 0.0344(17) 0.048(2) -0.0019(14) 0.0033(14) -0.0013(13)
O1 0.064(8) 0.124(12) 0.120(11) -0.094(10) -0.026(8) 0.031(8)
O1' 0.050(7) 0.089(9) 0.060(7) 0.003(6) 0.006(6) -0.009(6)
C1 0.029(7) 0.034(7) 0.047(8) -0.001(6) -0.006(6) -0.008(5)
C2 0.022(6) 0.042(7) 0.042(7) 0.003(6) 0.002(5) 0.003(5)
C9 0.032(7) 0.059(9) 0.032(7) -0.010(6) 0.004(5) -0.009(6)
C10 0.046(9) 0.071(10) 0.037(8) -0.002(7) -0.001(6) 0.003(7)
C11 0.059(11) 0.069(11) 0.052(9) 0.008(8) 0.006(8) -0.022(8)
C12 0.064(12) 0.129(18) 0.038(9) -0.007(10) 0.008(8) -0.059(12)
C13 0.037(9) 0.18(2) 0.048(10) -0.011(12) 0.015(8) 0.011(11)
C14 0.023(7) 0.082(11) 0.053(9) -0.007(8) 0.002(6) 0.010(7)
C3 0.040(7) 0.032(7) 0.052(8) 0.000(6) 0.007(6) -0.004(6)
C4 0.18(3) 0.041(11) 0.16(2) -0.005(12) 0.11(2) 0.013(13)
C5 0.15(2) 0.034(11) 0.27(4) -0.045(17) 0.09(3) 0.009(13)
C6 0.14(2) 0.036(10) 0.13(2) 0.003(11) 0.021(17) -0.010(12)
C7 0.17(3) 0.059(13) 0.092(16) 0.002(11) 0.028(16) -0.040(15)
C8 0.111(16) 0.045(9) 0.087(13) -0.015(9) 0.042(12) -0.026(10)
C15 0.029(8) 0.093(13) 0.065(10) -0.009(9) 0.002(7) 0.011(8)
C1' 0.020(6) 0.033(7) 0.053(8) -0.006(6) -0.004(5) 0.007(5)
C2' 0.025(6) 0.024(6) 0.053(8) 0.000(5) -0.003(5) 0.001(5)
C3' 0.034(8) 0.068(10) 0.041(8) -0.011(7) 0.009(6) 0.005(6)
C4' 0.056(9) 0.052(9) 0.063(10) -0.010(7) 0.020(8) 0.012(7)
C5' 0.092(15) 0.081(14) 0.077(13) -0.039(11) 0.018(11) -0.012(11)
C6' 0.081(15) 0.13(2) 0.082(15) -0.043(14) 0.015(12) 0.026(15)
C7' 0.053(11) 0.15(2) 0.083(14) -0.050(14) 0.026(10) -0.010(13)
C8' 0.041(9) 0.085(13) 0.083(13) -0.006(10) 0.010(9) -0.006(8)
C9' 0.043(8) 0.035(7) 0.050(8) 0.004(6) -0.010(6) -0.003(6)
C10' 0.114(17) 0.085(14) 0.060(11) 0.027(10) 0.021(11) -0.002(12)
C11' 0.19(3) 0.060(13) 0.065(13) 0.010(10) 0.009(15) 0.000(14)
C12' 0.18(3) 0.085(17) 0.091(17) 0.037(14) -0.050(17) -0.045(17)
C13' 0.16(2) 0.063(13) 0.088(16) 0.007(12) -0.032(16) 0.024(14)
C14' 0.095(15) 0.080(13) 0.060(11) 0.008(10) -0.010(10) 0.017(11)
C15' 0.042(8) 0.033(7) 0.043(8) -0.004(6) 0.003(6) 0.007(6)
B3 0.029(7) 0.028(7) 0.035(7) 0.001(6) 0.011(6) 0.006(5)
B4 0.028(8) 0.055(10) 0.047(9) -0.008(7) -0.007(7) -0.014(7)
B5 0.023(7) 0.033(7) 0.049(9) 0.001(6) 0.002(6) -0.013(6)
B6 0.026(7) 0.044(8) 0.043(8) 0.000(7) -0.005(6) -0.003(6)
B7 0.023(7) 0.037(8) 0.047(9) 0.007(6) -0.006(6) 0.008(6)
B8 0.046(10) 0.068(11) 0.028(8) -0.004(7) -0.007(7) 0.002(8)
B9 0.037(9) 0.047(9) 0.041(8) -0.004(7) -0.004(7) -0.011(7)
B10 0.022(7) 0.062(10) 0.047(9) -0.009(8) 0.008(6) -0.011(7)
B11 0.037(9) 0.055(10) 0.044(9) 0.008(7) -0.007(7) 0.012(7)
B12 0.031(9) 0.061(11) 0.052(10) 0.011(8) -0.007(7) 0.008(7)
B3' 0.027(8) 0.029(7) 0.059(10) -0.009(7) -0.003(7) 0.011(6)
B4' 0.038(9) 0.060(11) 0.043(9) -0.015(8) -0.002(7) -0.013(8)
B5' 0.035(9) 0.047(9) 0.055(10) 0.001(8) -0.012(7) 0.006(7)
B6' 0.036(9) 0.022(7) 0.074(11) -0.004(7) 0.003(8) 0.005(6)
B7' 0.031(8) 0.051(10) 0.064(11) -0.006(8) 0.006(8) -0.009(7)
B8' 0.030(9) 0.077(13) 0.060(11) -0.011(9) -0.006(8) -0.010(8)
B9' 0.033(9) 0.054(10) 0.063(11) -0.008(8) -0.005(8) 0.001(7)
B10' 0.031(9) 0.062(11) 0.066(12) 0.001(9) -0.002(8) 0.005(7)
B11' 0.013(7) 0.051(10) 0.072(12) -0.010(8) 0.001(7) -0.001(6)
B12' 0.040(9) 0.045(9) 0.058(10) 0.000(8) -0.003(8) -0.008(7)

loop_
_atom_type_symbol
_atom_type_description
_atom_type_scat_dispersion_real
_atom_type_scat_dispersion_imag
_atom_type_scat_source
C C 0.0033 0.0016 'International Tables Vol C Tables 4.2.6.8 and 6.1.1.4'
B B 0.0013 0.0007 'International Tables Vol C Tables 4.2.6.8 and 6.1.1.4'
S S 0.1246 0.1234 'International Tables Vol C Tables 4.2.6.8 and 6.1.1.4'
P P 0.1023 0.0942 'International Tables Vol C Tables 4.2.6.8 and 6.1.1.4'
O O 0.0106 0.0060 'International Tables Vol C Tables 4.2.6.8 and 6.1.1.4'
H H 0.0000 0.0000 'International Tables Vol C Tables 4.2.6.8 and 6.1.1.4'
Ir Ir -1.4442 7.9887 'International Tables Vol C Tables 4.2.6.8 and 6.1.1.4'

loop_
_geom_angle_atom_site_label_1
_geom_angle_atom_site_label_2
_geom_angle_atom_site_label_3
_geom_angle
_geom_angle_site_symmetry_1
_geom_angle_site_symmetry_3
_geom_angle_publ_flag
C15 Ir1 P1 88.3(5) . . ?
C15 Ir1 S1 174.7(6) . . ?
P1 Ir1 S1 90.94(11) . . ?
C15 Ir1 S1' 102.3(5) . . ?
P1 Ir1 S1' 168.66(12) . . ?
S1 Ir1 S1' 78.83(11) . . ?
C15 Ir1 Ir1' 132.3(5) . . ?
P1 Ir1 Ir1' 119.14(8) . . ?
S1 Ir1 Ir1' 52.25(8) . . ?
S1' Ir1 Ir1' 50.37(8) . . ?
C15' Ir1' P1' 88.2(4) . . ?
C15' Ir1' S1' 177.4(4) . . ?
P1' Ir1' S1' 90.76(12) . . ?
C15' Ir1' S1 102.2(4) . . ?
P1' Ir1' S1 169.59(12) . . ?
S1' Ir1' S1 78.85(11) . . ?
C15' Ir1' Ir1 126.5(4) . . ?
P1' Ir1' Ir1 122.21(9) . . ?
S1' Ir1' Ir1 52.36(8) . . ?
S1 Ir1' Ir1 50.28(8) . . ?
C1 S1 Ir1 105.9(4) . . ?
C1 S1 Ir1' 117.2(4) . . ?
Ir1 S1 Ir1' 77.47(9) . . ?
C1' S1' Ir1' 104.9(4) . . ?
C1' S1' Ir1 115.8(4) . . ?
Ir1' S1' Ir1 77.27(9) . . ?
C9 P1 C3 108.1(6) . . ?
C9 P1 C2 100.8(5) . . ?
C3 P1 C2 106.5(6) . . ?
C9 P1 Ir1 118.1(5) . . ?
C3 P1 Ir1 112.6(4) . . ?
C2 P1 Ir1 109.5(4) . . ?
C3' P1' C9' 106.5(7) . . ?
C3' P1' C2' 104.2(6) . . ?
C9' P1' C2' 106.9(6) . . ?
C3' P1' Ir1' 117.9(5) . . ?
C9' P1' Ir1' 112.0(5) . . ?
C2' P1' Ir1' 108.7(4) . . ?
C2 C1 B5 111.6(10) . . ?
C2 C1 B4 110.3(10) . . ?
B5 C1 B4 63.4(8) . . ?
C2 C1 B3 60.9(7) . . ?
B5 C1 B3 114.8(10) . . ?
B4 C1 B3 61.9(8) . . ?
C2 C1 B6 61.4(8) . . ?
B5 C1 B6 62.6(8) . . ?
B4 C1 B6 114.4(10) . . ?
B3 C1 B6 113.9(10) . . ?
C2 C1 S1 119.0(8) . . ?
B5 C1 S1 118.6(9) . . ?
B4 C1 S1 121.6(10) . . ?
B3 C1 S1 119.0(8) . . ?
B6 C1 S1 115.4(9) . . ?
C1 C2 B7 111.0(10) . . ?
C1 C2 B3 61.1(7) . . ?
B7 C2 B3 63.1(8) . . ?
C1 C2 B11 112.2(10) . . ?
B7 C2 B11 59.8(8) . . ?
B3 C2 B11 113.1(10) . . ?
C1 C2 B6 61.7(8) . . ?
B7 C2 B6 113.3(10) . . ?
B3 C2 B6 114.3(10) . . ?
B11 C2 B6 64.3(8) . . ?
C1 C2 P1 112.8(8) . . ?
B7 C2 P1 126.2(9) . . ?
B3 C2 P1 115.6(8) . . ?
B11 C2 P1 124.9(9) . . ?
B6 C2 P1 114.3(8) . . ?
C14 C9 C10 119.6(13) . . ?
C14 C9 P1 125.6(12) . . ?
C10 C9 P1 114.5(10) . . ?
C11 C10 C9 117.7(15) . . ?
C10 C11 C12 122.3(16) . . ?
C13 C12 C11 118.8(15) . . ?
C14 C13 C12 119.1(17) . . ?
C13 C14 C9 122.6(17) . . ?
C4 C3 C8 120.5(15) . . ?
C4 C3 P1 122.9(13) . . ?
C8 C3 P1 116.4(11) . . ?
C3 C4 C5 121(2) . . ?
C6 C5 C4 117(2) . . ?
C7 C6 C5 120.4(19) . . ?
C6 C7 C8 119(2) . . ?
C3 C8 C7 120.9(18) . . ?
O1 C15 Ir1 174.0(14) . . ?
C2' C1' B3' 61.3(8) . . ?
C2' C1' B4' 112.3(10) . . ?
B3' C1' B4' 63.0(9) . . ?
C2' C1' B5' 110.2(10) . . ?
B3' C1' B5' 114.3(10) . . ?
B4' C1' B5' 63.7(9) . . ?
C2' C1' B6' 60.1(8) . . ?
B3' C1' B6' 112.4(10) . . ?
B4' C1' B6' 114.4(10) . . ?
B5' C1' B6' 61.6(9) . . ?
C2' C1' S1' 118.4(8) . . ?
B3' C1' S1' 119.5(8) . . ?
B4' C1' S1' 120.9(9) . . ?
B5' C1' S1' 119.4(9) . . ?
B6' C1' S1' 116.0(8) . . ?
C1' C2' B7' 110.2(10) . . ?
C1' C2' B3' 59.9(8) . . ?
B7' C2' B3' 63.4(8) . . ?
C1' C2' B6' 62.3(8) . . ?
B7' C2' B6' 111.6(11) . . ?
B3' C2' B6' 113.1(11) . . ?
C1' C2' B11' 110.1(10) . . ?
B7' C2' B11' 61.3(9) . . ?
B3' C2' B11' 113.3(10) . . ?
B6' C2' B11' 60.7(8) . . ?
C1' C2' P1' 113.0(8) . . ?
B7' C2' P1' 127.7(9) . . ?
B3' C2' P1' 117.5(8) . . ?
B6' C2' P1' 113.9(8) . . ?
B11' C2' P1' 124.8(9) . . ?
C8' C3' C4' 117.0(14) . . ?
C8' C3' P1' 127.4(13) . . ?
C4' C3' P1' 115.5(10) . . ?
C5' C4' C3' 118.2(15) . . ?
C6' C5' C4' 121.8(19) . . ?
C7' C6' C5' 121.2(19) . . ?
C6' C7' C8' 118.4(19) . . ?
C7' C8' C3' 123.3(18) . . ?
C10' C9' C14' 117.1(15) . . ?
C10' C9' P1' 121.7(13) . . ?
C14' C9' P1' 121.1(13) . . ?
C11' C10' C9' 123(2) . . ?
C10' C11' C12' 118(2) . . ?
C13' C12' C11' 120(2) . . ?
C12' C13' C14' 122(2) . . ?
C13' C14' C9' 119.8(19) . . ?
O1' C15' Ir1' 176.7(12) . . ?
C2 B3 C1 57.9(7) . . ?
C2 B3 B4 105.3(10) . . ?
C1 B3 B4 58.5(8) . . ?
C2 B3 B8 104.7(10) . . ?
C1 B3 B8 103.1(10) . . ?
B4 B3 B8 58.2(9) . . ?
C2 B3 B7 58.2(7) . . ?
C1 B3 B7 104.5(9) . . ?
B4 B3 B7 107.6(10) . . ?
B8 B3 B7 60.9(8) . . ?
C1 B4 B8 106.2(11) . . ?
C1 B4 B3 59.5(8) . . ?
B8 B4 B3 61.2(9) . . ?
C1 B4 B5 58.2(8) . . ?
B8 B4 B5 108.2(12) . . ?
B3 B4 B5 108.5(11) . . ?
C1 B4 B9 104.5(11) . . ?
B8 B4 B9 59.3(9) . . ?
B3 B4 B9 108.3(11) . . ?
B5 B4 B9 60.1(8) . . ?
C1 B5 B4 58.3(7) . . ?
C1 B5 B6 60.0(8) . . ?
B4 B5 B6 108.1(10) . . ?
C1 B5 B9 105.2(10) . . ?
B4 B5 B9 60.9(8) . . ?
B6 B5 B9 106.6(10) . . ?
C1 B5 B10 103.6(10) . . ?
B4 B5 B10 106.1(11) . . ?
B6 B5 B10 58.5(8) . . ?
B9 B5 B10 58.1(8) . . ?
C2 B6 C1 56.9(7) . . ?
C2 B6 B10 103.1(10) . . ?
C1 B6 B10 104.3(10) . . ?
C2 B6 B5 103.7(10) . . ?
C1 B6 B5 57.4(7) . . ?
B10 B6 B5 62.0(8) . . ?
C2 B6 B11 57.6(8) . . ?
C1 B6 B11 103.2(10) . . ?
B10 B6 B11 58.6(9) . . ?
B5 B6 B11 107.9(10) . . ?
C2 B7 B11 60.9(8) . . ?
C2 B7 B12 105.8(10) . . ?
B11 B7 B12 60.2(9) . . ?
C2 B7 B3 58.7(7) . . ?
B11 B7 B3 110.4(10) . . ?
B12 B7 B3 108.2(11) . . ?
C2 B7 B8 103.7(10) . . ?
B11 B7 B8 108.5(12) . . ?
B12 B7 B8 59.9(9) . . ?
B3 B7 B8 59.0(8) . . ?
B4 B8 B9 63.3(9) . . ?
B4 B8 B3 60.5(8) . . ?
B9 B8 B3 110.8(11) . . ?
B4 B8 B12 110.2(12) . . ?
B9 B8 B12 59.7(10) . . ?
B3 B8 B12 108.1(11) . . ?
B4 B8 B7 108.7(11) . . ?
B9 B8 B7 107.6(11) . . ?
B3 B8 B7 60.1(7) . . ?
B12 B8 B7 58.8(9) . . ?
B8 B9 B12 61.0(9) . . ?
B8 B9 B10 107.2(11) . . ?
B12 B9 B10 59.0(9) . . ?
B8 B9 B5 105.9(10) . . ?
B12 B9 B5 108.5(11) . . ?
B10 B9 B5 61.8(9) . . ?
B8 B9 B4 57.4(9) . . ?
B12 B9 B4 106.6(11) . . ?
B10 B9 B4 107.5(10) . . ?
B5 B9 B4 59.1(8) . . ?
B12 B10 B9 60.2(10) . . ?
B12 B10 B6 110.1(11) . . ?
B9 B10 B6 109.0(10) . . ?
B12 B10 B11 59.5(9) . . ?
B9 B10 B11 108.6(11) . . ?
B6 B10 B11 62.9(8) . . ?
B12 B10 B5 108.1(10) . . ?
B9 B10 B5 60.1(8) . . ?
B6 B10 B5 59.5(8) . . ?
B11 B10 B5 109.2(10) . . ?
B7 B11 C2 59.3(8) . . ?
B7 B11 B12 61.3(9) . . ?
C2 B11 B12 105.4(11) . . ?
B7 B11 B10 108.1(12) . . ?
C2 B11 B10 103.4(11) . . ?
B12 B11 B10 59.2(10) . . ?
B7 B11 B6 107.8(11) . . ?
C2 B11 B6 58.1(8) . . ?
B12 B11 B6 106.4(11) . . ?
B10 B11 B6 58.5(9) . . ?
B10 B12 B11 61.3(9) . . ?
B10 B12 B9 60.8(9) . . ?
B11 B12 B9 110.5(11) . . ?
B10 B12 B7 107.6(11) . . ?
B11 B12 B7 58.6(9) . . ?
B9 B12 B7 109.3(11) . . ?
B10 B12 B8 107.4(11) . . ?
B11 B12 B8 108.2(11) . . ?
B9 B12 B8 59.3(9) . . ?
B7 B12 B8 61.3(9) . . ?
C1' B3' C2' 58.7(7) . . ?
C1' B3' B8' 106.6(11) . . ?
C2' B3' B8' 107.0(10) . . ?
C1' B3' B4' 59.4(9) . . ?
C2' B3' B4' 107.3(10) . . ?
B8' B3' B4' 60.7(9) . . ?
C1' B3' B7' 104.7(10) . . ?
C2' B3' B7' 57.7(8) . . ?
B8' B3' B7' 61.2(9) . . ?
B4' B3' B7' 108.9(11) . . ?
C1' B4' B3' 57.6(8) . . ?
C1' B4' B8' 103.9(11) . . ?
B3' B4' B8' 59.1(9) . . ?
C1' B4' B9' 101.6(11) . . ?
B3' B4' B9' 105.7(12) . . ?
B8' B4' B9' 61.3(9) . . ?
C1' B4' B5' 58.2(8) . . ?
B3' B4' B5' 105.5(11) . . ?
B8' B4' B5' 107.1(12) . . ?
B9' B4' B5' 57.1(9) . . ?
C1' B5' B9' 104.5(11) . . ?
C1' B5' B10' 106.4(12) . . ?
B9' B5' B10' 60.2(10) . . ?
C1' B5' B6' 59.9(8) . . ?
B9' B5' B6' 106.6(12) . . ?
B10' B5' B6' 59.4(10) . . ?
C1' B5' B4' 58.1(8) . . ?
B9' B5' B4' 60.9(9) . . ?
B10' B5' B4' 110.2(12) . . ?
B6' B5' B4' 108.3(11) . . ?
C2' B6' C1' 57.6(8) . . ?
C2' B6' B10' 107.8(10) . . ?
C1' B6' B10' 105.7(11) . . ?
C2' B6' B11' 61.0(8) . . ?
C1' B6' B11' 106.7(10) . . ?
B10' B6' B11' 60.7(10) . . ?
C2' B6' B5' 105.7(10) . . ?
C1' B6' B5' 58.5(8) . . ?
B10' B6' B5' 59.9(10) . . ?
B11' B6' B5' 108.6(12) . . ?
C2' B7' B11' 61.3(8) . . ?
C2' B7' B12' 106.8(12) . . ?
B11' B7' B12' 59.3(9) . . ?
C2' B7' B3' 58.9(8) . . ?
B11' B7' B3' 109.7(11) . . ?
B12' B7' B3' 108.4(12) . . ?
C2' B7' B8' 105.9(12) . . ?
B11' B7' B8' 110.1(13) . . ?
B12' B7' B8' 62.2(10) . . ?
B3' B7' B8' 58.7(9) . . ?
B3' B8' B4' 60.2(9) . . ?
B3' B8' B7' 60.1(9) . . ?
B4' B8' B7' 107.7(12) . . ?
B3' B8' B9' 105.3(12) . . ?
B4' B8' B9' 59.6(10) . . ?
B7' B8' B9' 103.1(13) . . ?
B3' B8' B12' 106.1(12) . . ?
B4' B8' B12' 106.9(13) . . ?
B7' B8' B12' 57.9(9) . . ?
B9' B8' B12' 57.6(9) . . ?
B5' B9' B10' 60.8(10) . . ?
B5' B9' B12' 109.6(13) . . ?
B10' B9' B12' 61.1(10) . . ?
B5' B9' B4' 61.9(9) . . ?
B10' B9' B4' 111.4(12) . . ?
B12' B9' B4' 109.7(12) . . ?
B5' B9' B8' 109.1(12) . . ?
B10' B9' B8' 111.0(13) . . ?
B12' B9' B8' 61.7(10) . . ?
B4' B9' B8' 59.0(9) . . ?
B9' B10' B6' 106.7(11) . . ?
B9' B10' B5' 59.0(10) . . ?
B6' B10' B5' 60.7(9) . . ?
B9' B10' B11' 106.8(12) . . ?
B6' B10' B11' 59.7(9) . . ?
B5' B10' B11' 108.4(11) . . ?
B9' B10' B12' 60.0(10) . . ?
B6' B10' B12' 106.1(11) . . ?
B5' B10' B12' 107.3(12) . . ?
B11' B10' B12' 58.7(9) . . ?
B12' B11' B6' 108.1(13) . . ?
B12' B11' B7' 60.6(9) . . ?
B6' B11' B7' 106.3(10) . . ?
B12' B11' C2' 104.7(11) . . ?
B6' B11' C2' 58.3(8) . . ?
B7' B11' C2' 57.4(8) . . ?
B12' B11' B10' 61.2(10) . . ?
B6' B11' B10' 59.6(10) . . ?
B7' B11' B10' 108.9(12) . . ?
C2' B11' B10' 104.9(11) . . ?
B11' B12' B7' 60.0(9) . . ?
B11' B12' B9' 107.1(12) . . ?
B7' B12' B9' 107.1(12) . . ?
B11' B12' B10' 60.1(10) . . ?
B7' B12' B10' 107.5(11) . . ?
B9' B12' B10' 58.9(10) . . ?
B11' B12' B8' 108.8(11) . . ?
B7' B12' B8' 59.8(9) . . ?
B9' B12' B8' 60.8(10) . . ?
B10' B12' B8' 108.5(12) . . ?

loop_
_geom_bond_atom_site_label_1
_geom_bond_atom_site_label_2
_geom_bond_distance
_geom_bond_site_symmetry_2
_geom_bond_publ_flag
Ir1 C15 1.798(18) . ?
Ir1 P1 2.261(3) . ?
Ir1 S1 2.363(3) . ?
Ir1 S1' 2.435(3) . ?
Ir1 Ir1' 2.9991(7) . ?
Ir1' C15' 1.837(14) . ?
Ir1' P1' 2.261(3) . ?
Ir1' S1' 2.368(3) . ?
Ir1' S1 2.429(3) . ?
S1 C1 1.826(13) . ?
S1' C1' 1.848(12) . ?
P1 C9 1.848(13) . ?
P1 C3 1.866(13) . ?
P1 C2 1.895(13) . ?
P1' C3' 1.814(14) . ?
P1' C9' 1.817(13) . ?
P1' C2' 1.896(13) . ?
O1 C15 1.187(19) . ?
O1' C15' 1.144(16) . ?
C1 C2 1.674(18) . ?
C1 B5 1.711(17) . ?
C1 B4 1.71(2) . ?
C1 B3 1.730(18) . ?
C1 B6 1.759(19) . ?
C2 B7 1.716(18) . ?
C2 B3 1.726(18) . ?
C2 B11 1.74(2) . ?
C2 B6 1.755(19) . ?
C9 C14 1.374(18) . ?
C9 C10 1.39(2) . ?
C10 C11 1.39(2) . ?
C11 C12 1.39(3) . ?
C12 C13 1.38(3) . ?
C13 C14 1.36(2) . ?
C3 C4 1.31(2) . ?
C3 C8 1.36(2) . ?
C4 C5 1.42(3) . ?
C5 C6 1.37(3) . ?
C6 C7 1.36(3) . ?
C7 C8 1.37(2) . ?
C1' C2' 1.675(18) . ?
C1' B3' 1.696(18) . ?
C1' B4' 1.730(19) . ?
C1' B5' 1.732(19) . ?
C1' B6' 1.756(19) . ?
C2' B7' 1.697(19) . ?
C2' B3' 1.719(18) . ?
C2' B6' 1.719(18) . ?
C2' B11' 1.768(17) . ?
C3' C8' 1.40(2) . ?
C3' C4' 1.41(2) . ?
C4' C5' 1.39(2) . ?
C5' C6' 1.38(3) . ?
C6' C7' 1.34(3) . ?
C7' C8' 1.37(3) . ?
C9' C10' 1.39(2) . ?
C9' C14' 1.40(2) . ?
C10' C11' 1.33(3) . ?
C11' C12' 1.41(3) . ?
C12' C13' 1.34(3) . ?
C13' C14' 1.37(3) . ?
B3 B4 1.77(2) . ?
B3 B8 1.78(2) . ?
B3 B7 1.802(18) . ?
B4 B8 1.73(2) . ?
B4 B5 1.80(2) . ?
B4 B9 1.83(2) . ?
B5 B6 1.80(2) . ?
B5 B9 1.82(2) . ?
B5 B10 1.85(2) . ?
B6 B10 1.78(2) . ?
B6 B11 1.86(2) . ?
B7 B11 1.72(2) . ?
B7 B12 1.77(2) . ?
B7 B8 1.82(2) . ?
B8 B9 1.76(2) . ?
B8 B12 1.79(2) . ?
B9 B12 1.77(2) . ?
B9 B10 1.78(2) . ?
B10 B12 1.75(2) . ?
B10 B11 1.79(2) . ?
B11 B12 1.75(2) . ?
B3' B8' 1.77(2) . ?
B3' B4' 1.79(2) . ?
B3' B7' 1.80(2) . ?
B4' B8' 1.80(2) . ?
B4' B9' 1.81(2) . ?
B4' B5' 1.83(2) . ?
B5' B9' 1.74(2) . ?
B5' B10' 1.77(2) . ?
B5' B6' 1.79(2) . ?
B6' B10' 1.76(2) . ?
B6' B11' 1.76(2) . ?
B7' B11' 1.77(2) . ?
B7' B12' 1.78(2) . ?
B7' B8' 1.81(3) . ?
B8' B9' 1.84(3) . ?
B8' B12' 1.86(2) . ?
B9' B10' 1.76(2) . ?
B9' B12' 1.78(2) . ?
B10' B11' 1.78(3) . ?
B10' B12' 1.80(2) . ?
B11' B12' 1.76(2) . ?

loop_
_geom_torsion_atom_site_label_1
_geom_torsion_atom_site_label_2
_geom_torsion_atom_site_label_3
_geom_torsion_atom_site_label_4
_geom_torsion
_geom_torsion_site_symmetry_1
_geom_torsion_site_symmetry_2
_geom_torsion_site_symmetry_3
_geom_torsion_site_symmetry_4
_geom_torsion_publ_flag
C15 Ir1 Ir1' C15' -109.4(9) . . . . ?
P1 Ir1 Ir1' C15' 8.1(5) . . . . ?
S1 Ir1 Ir1' C15' 74.1(5) . . . . ?
S1' Ir1 Ir1' C15' -177.1(5) . . . . ?
C15 Ir1 Ir1' P1' 5.4(7) . . . . ?
P1 Ir1 Ir1' P1' 123.00(14) . . . . ?
S1 Ir1 Ir1' P1' -171.08(14) . . . . ?
S1' Ir1 Ir1' P1' -62.22(14) . . . . ?
C15 Ir1 Ir1' S1' 67.7(7) . . . . ?
P1 Ir1 Ir1' S1' -174.78(14) . . . . ?
S1 Ir1 Ir1' S1' -108.86(14) . . . . ?
C15 Ir1 Ir1' S1 176.5(7) . . . . ?
P1 Ir1 Ir1' S1 -65.92(14) . . . . ?
S1' Ir1 Ir1' S1 108.86(14) . . . . ?
C15 Ir1 S1 C1 94(5) . . . . ?
P1 Ir1 S1 C1 12.1(4) . . . . ?
S1' Ir1 S1 C1 -163.0(4) . . . . ?
Ir1' Ir1 S1 C1 -115.0(4) . . . . ?
C15 Ir1 S1 Ir1' -151(5) . . . . ?
P1 Ir1 S1 Ir1' 127.10(10) . . . . ?
S1' Ir1 S1 Ir1' -47.98(9) . . . . ?
C15' Ir1' S1 C1 -26.1(6) . . . . ?
P1' Ir1' S1 C1 148.3(7) . . . . ?
S1' Ir1' S1 C1 151.5(5) . . . . ?
Ir1 Ir1' S1 C1 101.7(5) . . . . ?
C15' Ir1' S1 Ir1 -127.8(4) . . . . ?
P1' Ir1' S1 Ir1 46.6(6) . . . . ?
S1' Ir1' S1 Ir1 49.80(10) . . . . ?
C15' Ir1' S1' C1' -48(9) . . . . ?
P1' Ir1' S1' C1' 17.9(4) . . . . ?
S1 Ir1' S1' C1' -161.5(4) . . . . ?
Ir1 Ir1' S1' C1' -113.6(4) . . . . ?
C15' Ir1' S1' Ir1 66(9) . . . . ?
P1' Ir1' S1' Ir1 131.52(10) . . . . ?
S1 Ir1' S1' Ir1 -47.90(9) . . . . ?
C15 Ir1 S1' C1' -34.9(8) . . . . ?
P1 Ir1 S1' C1' 124.5(7) . . . . ?
S1 Ir1 S1' C1' 150.3(5) . . . . ?
Ir1' Ir1 S1' C1' 100.6(5) . . . . ?
C15 Ir1 S1' Ir1' -135.6(6) . . . . ?
P1 Ir1 S1' Ir1' 23.9(6) . . . . ?
S1 Ir1 S1' Ir1' 49.70(10) . . . . ?
C15 Ir1 P1 C9 -72.1(7) . . . . ?
S1 Ir1 P1 C9 102.7(5) . . . . ?
S1' Ir1 P1 C9 128.0(7) . . . . ?
Ir1' Ir1 P1 C9 148.9(5) . . . . ?
C15 Ir1 P1 C3 55.1(7) . . . . ?
S1 Ir1 P1 C3 -130.1(5) . . . . ?
S1' Ir1 P1 C3 -104.8(7) . . . . ?
Ir1' Ir1 P1 C3 -83.9(5) . . . . ?
C15 Ir1 P1 C2 173.4(7) . . . . ?
S1 Ir1 P1 C2 -11.8(4) . . . . ?
S1' Ir1 P1 C2 13.5(8) . . . . ?
Ir1' Ir1 P1 C2 34.4(4) . . . . ?
C15' Ir1' P1' C3' -82.4(7) . . . . ?
S1' Ir1' P1' C3' 100.0(6) . . . . ?
S1 Ir1' P1' C3' 103.1(8) . . . . ?
Ir1 Ir1' P1' C3' 144.4(5) . . . . ?
C15' Ir1' P1' C9' 41.6(6) . . . . ?
S1' Ir1' P1' C9' -136.0(5) . . . . ?
S1 Ir1' P1' C9' -132.9(7) . . . . ?
Ir1 Ir1' P1' C9' -91.5(5) . . . . ?
C15' Ir1' P1' C2' 159.5(5) . . . . ?
S1' Ir1' P1' C2' -18.2(4) . . . . ?
S1 Ir1' P1' C2' -15.0(8) . . . . ?
Ir1 Ir1' P1' C2' 26.3(4) . . . . ?
Ir1 S1 C1 C2 -10.0(10) . . . . ?
Ir1' S1 C1 C2 -93.9(9) . . . . ?
Ir1 S1 C1 B5 -151.3(8) . . . . ?
Ir1' S1 C1 B5 124.8(8) . . . . ?
Ir1 S1 C1 B4 133.9(9) . . . . ?
Ir1' S1 C1 B4 50.0(10) . . . . ?
Ir1 S1 C1 B3 60.8(10) . . . . ?
Ir1' S1 C1 B3 -23.1(11) . . . . ?
Ir1 S1 C1 B6 -80.0(9) . . . . ?
Ir1' S1 C1 B6 -163.9(7) . . . . ?
B5 C1 C2 B7 -67.0(13) . . . . ?
B4 C1 C2 B7 1.5(13) . . . . ?
B3 C1 C2 B7 40.2(9) . . . . ?
B6 C1 C2 B7 -105.9(11) . . . . ?
S1 C1 C2 B7 149.2(9) . . . . ?
B5 C1 C2 B3 -107.2(11) . . . . ?
B4 C1 C2 B3 -38.7(9) . . . . ?
B6 C1 C2 B3 -146.1(10) . . . . ?
S1 C1 C2 B3 109.0(10) . . . . ?
B5 C1 C2 B11 -2.2(14) . . . . ?
B4 C1 C2 B11 66.3(12) . . . . ?
B3 C1 C2 B11 105.0(11) . . . . ?
B6 C1 C2 B11 -41.1(10) . . . . ?
S1 C1 C2 B11 -146.0(9) . . . . ?
B5 C1 C2 B6 38.9(10) . . . . ?
B4 C1 C2 B6 107.4(10) . . . . ?
B3 C1 C2 B6 146.1(10) . . . . ?
S1 C1 C2 B6 -104.9(10) . . . . ?
B5 C1 C2 P1 145.2(9) . . . . ?
B4 C1 C2 P1 -146.3(8) . . . . ?
B3 C1 C2 P1 -107.6(9) . . . . ?
B6 C1 C2 P1 106.2(9) . . . . ?
S1 C1 C2 P1 1.4(12) . . . . ?
C9 P1 C2 C1 -116.6(9) . . . . ?
C3 P1 C2 C1 130.6(9) . . . . ?
Ir1 P1 C2 C1 8.6(9) . . . . ?
C9 P1 C2 B7 101.4(11) . . . . ?
C3 P1 C2 B7 -11.4(12) . . . . ?
Ir1 P1 C2 B7 -133.4(9) . . . . ?
C9 P1 C2 B3 175.7(9) . . . . ?
C3 P1 C2 B3 62.9(9) . . . . ?
Ir1 P1 C2 B3 -59.1(9) . . . . ?
C9 P1 C2 B11 25.9(12) . . . . ?
C3 P1 C2 B11 -86.9(11) . . . . ?
Ir1 P1 C2 B11 151.1(9) . . . . ?
C9 P1 C2 B6 -48.7(10) . . . . ?
C3 P1 C2 B6 -161.4(8) . . . . ?
Ir1 P1 C2 B6 76.6(8) . . . . ?
C3 P1 C9 C14 43.9(14) . . . . ?
C2 P1 C9 C14 -67.7(13) . . . . ?
Ir1 P1 C9 C14 173.2(11) . . . . ?
C3 P1 C9 C10 -142.5(11) . . . . ?
C2 P1 C9 C10 106.0(11) . . . . ?
Ir1 P1 C9 C10 -13.2(12) . . . . ?
C14 C9 C10 C11 1(2) . . . . ?
P1 C9 C10 C11 -172.7(11) . . . . ?
C9 C10 C11 C12 -2(2) . . . . ?
C10 C11 C12 C13 1(3) . . . . ?
C11 C12 C13 C14 1(3) . . . . ?
C12 C13 C14 C9 -1(3) . . . . ?
C10 C9 C14 C13 0(2) . . . . ?
P1 C9 C14 C13 173.5(14) . . . . ?
C9 P1 C3 C4 5(2) . . . . ?
C2 P1 C3 C4 113(2) . . . . ?
Ir1 P1 C3 C4 -127.4(19) . . . . ?
C9 P1 C3 C8 179.7(13) . . . . ?
C2 P1 C3 C8 -72.6(14) . . . . ?
Ir1 P1 C3 C8 47.4(15) . . . . ?
C8 C3 C4 C5 -2(4) . . . . ?
P1 C3 C4 C5 172(2) . . . . ?
C3 C4 C5 C6 9(5) . . . . ?
C4 C5 C6 C7 -14(5) . . . . ?
C5 C6 C7 C8 12(4) . . . . ?
C4 C3 C8 C7 0(3) . . . . ?
P1 C3 C8 C7 -174.7(18) . . . . ?
C6 C7 C8 C3 -5(4) . . . . ?
P1 Ir1 C15 O1 -22(16) . . . . ?
S1 Ir1 C15 O1 -104(17) . . . . ?
S1' Ir1 C15 O1 154(16) . . . . ?
Ir1' Ir1 C15 O1 107(15) . . . . ?
Ir1' S1' C1' C2' -13.9(9) . . . . ?
Ir1 S1' C1' C2' -96.8(8) . . . . ?
Ir1' S1' C1' B3' 57.4(10) . . . . ?
Ir1 S1' C1' B3' -25.5(12) . . . . ?
Ir1' S1' C1' B4' 131.8(10) . . . . ?
Ir1 S1' C1' B4' 48.9(11) . . . . ?
Ir1' S1' C1' B5' -153.0(9) . . . . ?
Ir1 S1' C1' B5' 124.1(9) . . . . ?
Ir1' S1' C1' B6' -82.4(9) . . . . ?
Ir1 S1' C1' B6' -165.3(8) . . . . ?
B3' C1' C2' B7' 40.2(10) . . . . ?
B4' C1' C2' B7' 1.8(13) . . . . ?
B5' C1' C2' B7' -67.2(12) . . . . ?
B6' C1' C2' B7' -104.4(11) . . . . ?
S1' C1' C2' B7' 150.3(9) . . . . ?
B4' C1' C2' B3' -38.4(10) . . . . ?
B5' C1' C2' B3' -107.4(11) . . . . ?
B6' C1' C2' B3' -144.6(10) . . . . ?
S1' C1' C2' B3' 110.1(10) . . . . ?
B3' C1' C2' B6' 144.6(10) . . . . ?
B4' C1' C2' B6' 106.2(11) . . . . ?
B5' C1' C2' B6' 37.2(10) . . . . ?
S1' C1' C2' B6' -105.3(10) . . . . ?
B3' C1' C2' B11' 106.0(11) . . . . ?
B4' C1' C2' B11' 67.5(12) . . . . ?
B5' C1' C2' B11' -1.4(13) . . . . ?
B6' C1' C2' B11' -38.6(10) . . . . ?
S1' C1' C2' B11' -143.9(9) . . . . ?
B3' C1' C2' P1' -109.5(9) . . . . ?
B4' C1' C2' P1' -147.9(9) . . . . ?
B5' C1' C2' P1' 143.2(9) . . . . ?
B6' C1' C2' P1' 105.9(9) . . . . ?
S1' C1' C2' P1' 0.6(11) . . . . ?
C3' P1' C2' C1' -112.5(9) . . . . ?
C9' P1' C2' C1' 135.0(8) . . . . ?
Ir1' P1' C2' C1' 14.0(8) . . . . ?
C3' P1' C2' B7' 104.3(12) . . . . ?
C9' P1' C2' B7' -8.2(13) . . . . ?
Ir1' P1' C2' B7' -129.2(10) . . . . ?
C3' P1' C2' B3' -179.4(10) . . . . ?
C9' P1' C2' B3' 68.2(10) . . . . ?
Ir1' P1' C2' B3' -52.9(9) . . . . ?
C3' P1' C2' B6' -43.9(10) . . . . ?
C9' P1' C2' B6' -156.3(9) . . . . ?
Ir1' P1' C2' B6' 82.6(9) . . . . ?
C3' P1' C2' B11' 26.0(12) . . . . ?
C9' P1' C2' B11' -86.5(11) . . . . ?
Ir1' P1' C2' B11' 152.5(9) . . . . ?
C9' P1' C3' C8' 50.0(16) . . . . ?
C2' P1' C3' C8' -62.7(16) . . . . ?
Ir1' P1' C3' C8' 176.8(13) . . . . ?
C9' P1' C3' C4' -132.3(12) . . . . ?
C2' P1' C3' C4' 114.9(12) . . . . ?
Ir1' P1' C3' C4' -5.6(14) . . . . ?
C8' C3' C4' C5' -3(2) . . . . ?
P1' C3' C4' C5' 179.1(14) . . . . ?
C3' C4' C5' C6' 2(3) . . . . ?
C4' C5' C6' C7' -1(4) . . . . ?
C5' C6' C7' C8' 2(4) . . . . ?
C6' C7' C8' C3' -3(3) . . . . ?
C4' C3' C8' C7' 4(3) . . . . ?
P1' C3' C8' C7' -178.7(16) . . . . ?
C3' P1' C9' C10' 11.1(16) . . . . ?
C2' P1' C9' C10' 122.0(14) . . . . ?
Ir1' P1' C9' C10' -119.1(14) . . . . ?
C3' P1' C9' C14' -173.5(13) . . . . ?
C2' P1' C9' C14' -62.6(14) . . . . ?
Ir1' P1' C9' C14' 56.3(14) . . . . ?
C14' C9' C10' C11' -5(3) . . . . ?
P1' C9' C10' C11' 170.1(19) . . . . ?
C9' C10' C11' C12' 8(4) . . . . ?
C10' C11' C12' C13' -8(4) . . . . ?
C11' C12' C13' C14' 7(4) . . . . ?
C12' C13' C14' C9' -5(4) . . . . ?
C10' C9' C14' C13' 4(3) . . . . ?
P1' C9' C14' C13' -171.9(17) . . . . ?
P1' Ir1' C15' O1' 41(21) . . . . ?
S1' Ir1' C15' O1' 107(20) . . . . ?
S1 Ir1' C15' O1' -140(21) . . . . ?
Ir1 Ir1' C15' O1' 171(21) . . . . ?
B7 C2 B3 C1 -137.5(10) . . . . ?
B11 C2 B3 C1 -103.6(11) . . . . ?
B6 C2 B3 C1 -32.5(9) . . . . ?
P1 C2 B3 C1 103.1(9) . . . . ?
C1 C2 B3 B4 36.0(9) . . . . ?
B7 C2 B3 B4 -101.5(11) . . . . ?
B11 C2 B3 B4 -67.6(12) . . . . ?
B6 C2 B3 B4 3.4(13) . . . . ?
P1 C2 B3 B4 139.1(9) . . . . ?
C1 C2 B3 B8 96.5(10) . . . . ?
B7 C2 B3 B8 -41.0(10) . . . . ?
B11 C2 B3 B8 -7.1(13) . . . . ?
B6 C2 B3 B8 63.9(12) . . . . ?
P1 C2 B3 B8 -160.4(9) . . . . ?
C1 C2 B3 B7 137.5(10) . . . . ?
B11 C2 B3 B7 33.9(10) . . . . ?
B6 C2 B3 B7 104.9(11) . . . . ?
P1 C2 B3 B7 -119.4(10) . . . . ?
B5 C1 B3 C2 101.9(11) . . . . ?
B4 C1 B3 C2 138.4(10) . . . . ?
B6 C1 B3 C2 32.4(10) . . . . ?
S1 C1 B3 C2 -109.0(10) . . . . ?
C2 C1 B3 B4 -138.4(10) . . . . ?
B5 C1 B3 B4 -36.5(10) . . . . ?
B6 C1 B3 B4 -106.0(11) . . . . ?
S1 C1 B3 B4 112.6(11) . . . . ?
C2 C1 B3 B8 -99.3(10) . . . . ?
B5 C1 B3 B8 2.6(13) . . . . ?
B4 C1 B3 B8 39.1(10) . . . . ?
B6 C1 B3 B8 -66.9(12) . . . . ?
S1 C1 B3 B8 151.7(9) . . . . ?
C2 C1 B3 B7 -36.4(9) . . . . ?
B5 C1 B3 B7 65.5(13) . . . . ?
B4 C1 B3 B7 102.0(11) . . . . ?
B6 C1 B3 B7 -4.0(13) . . . . ?
S1 C1 B3 B7 -145.4(9) . . . . ?
C2 C1 B4 B8 -3.0(13) . . . . ?
B5 C1 B4 B8 101.7(12) . . . . ?
B3 C1 B4 B8 -41.2(10) . . . . ?
B6 C1 B4 B8 64.0(13) . . . . ?
S1 C1 B4 B8 -149.6(10) . . . . ?
C2 C1 B4 B3 38.3(9) . . . . ?
B5 C1 B4 B3 142.9(10) . . . . ?
B6 C1 B4 B3 105.2(11) . . . . ?
S1 C1 B4 B3 -108.4(10) . . . . ?
C2 C1 B4 B5 -104.6(11) . . . . ?
B3 C1 B4 B5 -142.9(10) . . . . ?
B6 C1 B4 B5 -37.7(10) . . . . ?
S1 C1 B4 B5 108.7(10) . . . . ?
C2 C1 B4 B9 -64.7(12) . . . . ?
B5 C1 B4 B9 40.0(10) . . . . ?
B3 C1 B4 B9 -102.9(11) . . . . ?
B6 C1 B4 B9 2.3(14) . . . . ?
S1 C1 B4 B9 148.6(9) . . . . ?
C2 B3 B4 C1 -35.7(9) . . . . ?
B8 B3 B4 C1 -133.8(11) . . . . ?
B7 B3 B4 C1 -96.6(10) . . . . ?
C2 B3 B4 B8 98.1(11) . . . . ?
C1 B3 B4 B8 133.8(11) . . . . ?
B7 B3 B4 B8 37.2(10) . . . . ?
C2 B3 B4 B5 -3.0(13) . . . . ?
C1 B3 B4 B5 32.7(9) . . . . ?
B8 B3 B4 B5 -101.1(12) . . . . ?
B7 B3 B4 B5 -63.8(13) . . . . ?
C2 B3 B4 B9 60.7(13) . . . . ?
C1 B3 B4 B9 96.4(11) . . . . ?
B8 B3 B4 B9 -37.4(10) . . . . ?
B7 B3 B4 B9 -0.1(14) . . . . ?
C2 C1 B5 B4 102.7(11) . . . . ?
B3 C1 B5 B4 35.9(10) . . . . ?
B6 C1 B5 B4 141.1(11) . . . . ?
S1 C1 B5 B4 -113.3(11) . . . . ?
C2 C1 B5 B6 -38.4(10) . . . . ?
B4 C1 B5 B6 -141.1(11) . . . . ?
B3 C1 B5 B6 -105.3(11) . . . . ?
S1 C1 B5 B6 105.5(10) . . . . ?
C2 C1 B5 B9 62.2(12) . . . . ?
B4 C1 B5 B9 -40.5(10) . . . . ?
B3 C1 B5 B9 -4.6(13) . . . . ?
B6 C1 B5 B9 100.6(11) . . . . ?
S1 C1 B5 B9 -153.8(9) . . . . ?
C2 C1 B5 B10 2.0(13) . . . . ?
B4 C1 B5 B10 -100.7(11) . . . . ?
B3 C1 B5 B10 -64.8(12) . . . . ?
B6 C1 B5 B10 40.5(9) . . . . ?
S1 C1 B5 B10 146.0(9) . . . . ?
B8 B4 B5 C1 -98.2(11) . . . . ?
B3 B4 B5 C1 -33.3(9) . . . . ?
B9 B4 B5 C1 -134.2(11) . . . . ?
C1 B4 B5 B6 34.9(10) . . . . ?
B8 B4 B5 B6 -63.3(13) . . . . ?
B3 B4 B5 B6 1.6(14) . . . . ?
B9 B4 B5 B6 -99.3(11) . . . . ?
C1 B4 B5 B9 134.2(11) . . . . ?
B8 B4 B5 B9 36.0(10) . . . . ?
B3 B4 B5 B9 100.9(12) . . . . ?
C1 B4 B5 B10 96.3(11) . . . . ?
B8 B4 B5 B10 -1.9(13) . . . . ?
B3 B4 B5 B10 63.0(12) . . . . ?
B9 B4 B5 B10 -37.9(9) . . . . ?
B7 C2 B6 C1 102.1(11) . . . . ?
B3 C2 B6 C1 32.4(9) . . . . ?
B11 C2 B6 C1 137.5(11) . . . . ?
P1 C2 B6 C1 -103.9(9) . . . . ?
C1 C2 B6 B10 -98.8(10) . . . . ?
B7 C2 B6 B10 3.4(13) . . . . ?
B3 C2 B6 B10 -66.4(12) . . . . ?
B11 C2 B6 B10 38.7(10) . . . . ?
P1 C2 B6 B10 157.4(8) . . . . ?
C1 C2 B6 B5 -34.8(9) . . . . ?
B7 C2 B6 B5 67.4(12) . . . . ?
B3 C2 B6 B5 -2.4(13) . . . . ?
B11 C2 B6 B5 102.7(11) . . . . ?
P1 C2 B6 B5 -138.7(8) . . . . ?
C1 C2 B6 B11 -137.5(11) . . . . ?
B7 C2 B6 B11 -35.4(10) . . . . ?
B3 C2 B6 B11 -105.1(11) . . . . ?
P1 C2 B6 B11 118.6(10) . . . . ?
B5 C1 B6 C2 -138.8(10) . . . . ?
B4 C1 B6 C2 -100.8(11) . . . . ?
B3 C1 B6 C2 -32.2(9) . . . . ?
S1 C1 B6 C2 110.6(9) . . . . ?
C2 C1 B6 B10 96.4(11) . . . . ?
B5 C1 B6 B10 -42.4(10) . . . . ?
B4 C1 B6 B10 -4.4(14) . . . . ?
B3 C1 B6 B10 64.2(13) . . . . ?
S1 C1 B6 B10 -153.0(9) . . . . ?
C2 C1 B6 B5 138.8(10) . . . . ?
B4 C1 B6 B5 38.0(11) . . . . ?
B3 C1 B6 B5 106.7(11) . . . . ?
S1 C1 B6 B5 -110.5(10) . . . . ?
C2 C1 B6 B11 35.9(9) . . . . ?
B5 C1 B6 B11 -103.0(11) . . . . ?
B4 C1 B6 B11 -64.9(13) . . . . ?
B3 C1 B6 B11 3.7(13) . . . . ?
S1 C1 B6 B11 146.5(9) . . . . ?
C1 B5 B6 C2 34.6(9) . . . . ?
B4 B5 B6 C2 0.4(13) . . . . ?
B9 B5 B6 C2 -63.7(11) . . . . ?
B10 B5 B6 C2 -97.7(10) . . . . ?
B4 B5 B6 C1 -34.2(9) . . . . ?
B9 B5 B6 C1 -98.3(10) . . . . ?
B10 B5 B6 C1 -132.3(11) . . . . ?
C1 B5 B6 B10 132.3(11) . . . . ?
B4 B5 B6 B10 98.1(11) . . . . ?
B9 B5 B6 B10 34.0(10) . . . . ?
C1 B5 B6 B11 94.5(11) . . . . ?
B4 B5 B6 B11 60.3(13) . . . . ?
B9 B5 B6 B11 -3.8(13) . . . . ?
B10 B5 B6 B11 -37.7(10) . . . . ?
C1 C2 B7 B11 104.2(11) . . . . ?
B3 C2 B7 B11 143.6(11) . . . . ?
B6 C2 B7 B11 37.1(11) . . . . ?
P1 C2 B7 B11 -113.2(12) . . . . ?
C1 C2 B7 B12 62.7(12) . . . . ?
B3 C2 B7 B12 102.0(11) . . . . ?
B11 C2 B7 B12 -41.6(10) . . . . ?
B6 C2 B7 B12 -4.5(14) . . . . ?
P1 C2 B7 B12 -154.8(9) . . . . ?
C1 C2 B7 B3 -39.3(9) . . . . ?
B11 C2 B7 B3 -143.6(11) . . . . ?
B6 C2 B7 B3 -106.5(11) . . . . ?
P1 C2 B7 B3 103.2(11) . . . . ?
C1 C2 B7 B8 0.5(13) . . . . ?
B3 C2 B7 B8 39.8(10) . . . . ?
B11 C2 B7 B8 -103.7(12) . . . . ?
B6 C2 B7 B8 -66.6(12) . . . . ?
P1 C2 B7 B8 143.1(10) . . . . ?
C1 B3 B7 C2 36.3(9) . . . . ?
B4 B3 B7 C2 97.4(11) . . . . ?
B8 B3 B7 C2 133.4(11) . . . . ?
C2 B3 B7 B11 -33.6(10) . . . . ?
C1 B3 B7 B11 2.7(14) . . . . ?
B4 B3 B7 B11 63.7(13) . . . . ?
B8 B3 B7 B11 99.8(13) . . . . ?
C2 B3 B7 B12 -97.7(11) . . . . ?
C1 B3 B7 B12 -61.5(12) . . . . ?
B4 B3 B7 B12 -0.4(14) . . . . ?
B8 B3 B7 B12 35.7(11) . . . . ?
C2 B3 B7 B8 -133.4(11) . . . . ?
C1 B3 B7 B8 -97.2(11) . . . . ?
B4 B3 B7 B8 -36.1(11) . . . . ?
C1 B4 B8 B9 -97.5(11) . . . . ?
B3 B4 B8 B9 -137.9(11) . . . . ?
B5 B4 B8 B9 -36.3(10) . . . . ?
C1 B4 B8 B3 40.4(9) . . . . ?
B5 B4 B8 B3 101.6(11) . . . . ?
B9 B4 B8 B3 137.9(11) . . . . ?
C1 B4 B8 B12 -59.5(13) . . . . ?
B3 B4 B8 B12 -99.9(12) . . . . ?
B5 B4 B8 B12 1.7(14) . . . . ?
B9 B4 B8 B12 38.0(11) . . . . ?
C1 B4 B8 B7 3.2(14) . . . . ?
B3 B4 B8 B7 -37.2(10) . . . . ?
B5 B4 B8 B7 64.4(13) . . . . ?
B9 B4 B8 B7 100.7(12) . . . . ?
C2 B3 B8 B4 -99.1(11) . . . . ?
C1 B3 B8 B4 -39.2(10) . . . . ?
B7 B3 B8 B4 -138.7(11) . . . . ?
C2 B3 B8 B9 -59.2(13) . . . . ?
C1 B3 B8 B9 0.6(14) . . . . ?
B4 B3 B8 B9 39.8(11) . . . . ?
B7 B3 B8 B9 -98.9(12) . . . . ?
C2 B3 B8 B12 4.4(14) . . . . ?
C1 B3 B8 B12 64.3(13) . . . . ?
B4 B3 B8 B12 103.5(13) . . . . ?
B7 B3 B8 B12 -35.2(10) . . . . ?
C2 B3 B8 B7 39.6(9) . . . . ?
C1 B3 B8 B7 99.5(10) . . . . ?
B4 B3 B8 B7 138.7(11) . . . . ?
C2 B7 B8 B4 -2.3(14) . . . . ?
B11 B7 B8 B4 -65.8(13) . . . . ?
B12 B7 B8 B4 -102.8(13) . . . . ?
B3 B7 B8 B4 37.4(10) . . . . ?
C2 B7 B8 B9 64.7(13) . . . . ?
B11 B7 B8 B9 1.2(14) . . . . ?
B12 B7 B8 B9 -35.8(10) . . . . ?
B3 B7 B8 B9 104.3(12) . . . . ?
C2 B7 B8 B3 -39.7(9) . . . . ?
B11 B7 B8 B3 -103.2(11) . . . . ?
B12 B7 B8 B3 -140.2(11) . . . . ?
C2 B7 B8 B12 100.5(11) . . . . ?
B11 B7 B8 B12 37.0(10) . . . . ?
B3 B7 B8 B12 140.2(11) . . . . ?
B4 B8 B9 B12 138.0(11) . . . . ?
B3 B8 B9 B12 99.4(12) . . . . ?
B7 B8 B9 B12 35.4(10) . . . . ?
B4 B8 B9 B10 100.1(12) . . . . ?
B3 B8 B9 B10 61.5(14) . . . . ?
B12 B8 B9 B10 -37.9(10) . . . . ?
B7 B8 B9 B10 -2.4(14) . . . . ?
B4 B8 B9 B5 35.4(10) . . . . ?
B3 B8 B9 B5 -3.3(15) . . . . ?
B12 B8 B9 B5 -102.6(11) . . . . ?
B7 B8 B9 B5 -67.2(13) . . . . ?
B3 B8 B9 B4 -38.6(10) . . . . ?
B12 B8 B9 B4 -138.0(11) . . . . ?
B7 B8 B9 B4 -102.5(11) . . . . ?
C1 B5 B9 B8 4.6(14) . . . . ?
B4 B5 B9 B8 -34.6(10) . . . . ?
B6 B5 B9 B8 67.2(12) . . . . ?
B10 B5 B9 B8 101.4(12) . . . . ?
C1 B5 B9 B12 -59.5(13) . . . . ?
B4 B5 B9 B12 -98.7(12) . . . . ?
B6 B5 B9 B12 3.1(13) . . . . ?
B10 B5 B9 B12 37.3(10) . . . . ?
C1 B5 B9 B10 -96.8(11) . . . . ?
B4 B5 B9 B10 -136.0(11) . . . . ?
B6 B5 B9 B10 -34.1(10) . . . . ?
C1 B5 B9 B4 39.2(10) . . . . ?
B6 B5 B9 B4 101.9(10) . . . . ?
B10 B5 B9 B4 136.0(11) . . . . ?
C1 B4 B9 B8 100.5(11) . . . . ?
B3 B4 B9 B8 38.2(10) . . . . ?
B5 B4 B9 B8 139.5(12) . . . . ?
C1 B4 B9 B12 62.8(13) . . . . ?
B8 B4 B9 B12 -37.7(11) . . . . ?
B3 B4 B9 B12 0.6(14) . . . . ?
B5 B4 B9 B12 101.9(12) . . . . ?
C1 B4 B9 B10 0.9(14) . . . . ?
B8 B4 B9 B10 -99.6(12) . . . . ?
B3 B4 B9 B10 -61.4(14) . . . . ?
B5 B4 B9 B10 39.9(11) . . . . ?
C1 B4 B9 B5 -39.1(9) . . . . ?
B8 B4 B9 B5 -139.5(12) . . . . ?
B3 B4 B9 B5 -101.3(12) . . . . ?
B8 B9 B10 B12 38.8(11) . . . . ?
B5 B9 B10 B12 137.9(11) . . . . ?
B4 B9 B10 B12 99.2(12) . . . . ?
B8 B9 B10 B6 -64.0(14) . . . . ?
B12 B9 B10 B6 -102.8(12) . . . . ?
B5 B9 B10 B6 35.1(10) . . . . ?
B4 B9 B10 B6 -3.6(15) . . . . ?
B8 B9 B10 B11 2.8(15) . . . . ?
B12 B9 B10 B11 -36.0(11) . . . . ?
B5 B9 B10 B11 101.9(11) . . . . ?
B4 B9 B10 B11 63.3(14) . . . . ?
B8 B9 B10 B5 -99.1(11) . . . . ?
B12 B9 B10 B5 -137.9(11) . . . . ?
B4 B9 B10 B5 -38.7(10) . . . . ?
C2 B6 B10 B12 -0.9(14) . . . . ?
C1 B6 B10 B12 -59.6(13) . . . . ?
B5 B6 B10 B12 -99.7(12) . . . . ?
B11 B6 B10 B12 37.3(11) . . . . ?
C2 B6 B10 B9 63.4(13) . . . . ?
C1 B6 B10 B9 4.7(14) . . . . ?
B5 B6 B10 B9 -35.3(10) . . . . ?
B11 B6 B10 B9 101.6(13) . . . . ?
C2 B6 B10 B11 -38.2(9) . . . . ?
C1 B6 B10 B11 -96.9(11) . . . . ?
B5 B6 B10 B11 -137.0(11) . . . . ?
C2 B6 B10 B5 98.8(10) . . . . ?
C1 B6 B10 B5 40.0(9) . . . . ?
B11 B6 B10 B5 137.0(11) . . . . ?
C1 B5 B10 B12 61.9(13) . . . . ?
B4 B5 B10 B12 1.4(14) . . . . ?
B6 B5 B10 B12 103.1(12) . . . . ?
B9 B5 B10 B12 -37.7(10) . . . . ?
C1 B5 B10 B9 99.6(10) . . . . ?
B4 B5 B10 B9 39.2(10) . . . . ?
B6 B5 B10 B9 140.9(11) . . . . ?
C1 B5 B10 B6 -41.3(10) . . . . ?
B4 B5 B10 B6 -101.7(11) . . . . ?
B9 B5 B10 B6 -140.9(11) . . . . ?
C1 B5 B10 B11 -1.2(14) . . . . ?
B4 B5 B10 B11 -61.7(13) . . . . ?
B6 B5 B10 B11 40.0(10) . . . . ?
B9 B5 B10 B11 -100.9(12) . . . . ?
B12 B7 B11 C2 132.6(11) . . . . ?
B3 B7 B11 C2 32.8(10) . . . . ?
B8 B7 B11 C2 95.7(10) . . . . ?
C2 B7 B11 B12 -132.6(11) . . . . ?
B3 B7 B11 B12 -99.8(12) . . . . ?
B8 B7 B11 B12 -36.9(10) . . . . ?
C2 B7 B11 B10 -95.1(11) . . . . ?
B12 B7 B11 B10 37.5(10) . . . . ?
B3 B7 B11 B10 -62.3(13) . . . . ?
B8 B7 B11 B10 0.6(14) . . . . ?
C2 B7 B11 B6 -33.3(10) . . . . ?
B12 B7 B11 B6 99.3(12) . . . . ?
B3 B7 B11 B6 -0.5(15) . . . . ?
B8 B7 B11 B6 62.4(13) . . . . ?
C1 C2 B11 B7 -102.1(11) . . . . ?
B3 C2 B11 B7 -35.2(10) . . . . ?
B6 C2 B11 B7 -142.0(11) . . . . ?
P1 C2 B11 B7 115.3(11) . . . . ?
C1 C2 B11 B12 -60.0(13) . . . . ?
B7 C2 B11 B12 42.0(10) . . . . ?
B3 C2 B11 B12 6.9(14) . . . . ?
B6 C2 B11 B12 -100.0(12) . . . . ?
P1 C2 B11 B12 157.3(10) . . . . ?
C1 C2 B11 B10 1.2(14) . . . . ?
B7 C2 B11 B10 103.3(12) . . . . ?
B3 C2 B11 B10 68.1(13) . . . . ?
B6 C2 B11 B10 -38.7(10) . . . . ?
P1 C2 B11 B10 -141.4(10) . . . . ?
C1 C2 B11 B6 40.0(10) . . . . ?
B7 C2 B11 B6 142.0(11) . . . . ?
B3 C2 B11 B6 106.9(11) . . . . ?
P1 C2 B11 B6 -102.7(11) . . . . ?
B12 B10 B11 B7 -38.4(10) . . . . ?
B9 B10 B11 B7 -2.1(14) . . . . ?
B6 B10 B11 B7 100.2(11) . . . . ?
B5 B10 B11 B7 61.7(13) . . . . ?
B12 B10 B11 C2 -100.1(12) . . . . ?
B9 B10 B11 C2 -63.8(13) . . . . ?
B6 B10 B11 C2 38.6(9) . . . . ?
B5 B10 B11 C2 0.1(14) . . . . ?
B9 B10 B11 B12 36.3(11) . . . . ?
B6 B10 B11 B12 138.6(11) . . . . ?
B5 B10 B11 B12 100.1(12) . . . . ?
B12 B10 B11 B6 -138.6(11) . . . . ?
B9 B10 B11 B6 -102.4(11) . . . . ?
B5 B10 B11 B6 -38.5(10) . . . . ?
C2 B6 B11 B7 33.8(10) . . . . ?
C1 B6 B11 B7 -1.8(13) . . . . ?
B10 B6 B11 B7 -100.7(12) . . . . ?
B5 B6 B11 B7 -61.4(13) . . . . ?
C1 B6 B11 C2 -35.6(9) . . . . ?
B10 B6 B11 C2 -134.4(11) . . . . ?
B5 B6 B11 C2 -95.1(10) . . . . ?
C2 B6 B11 B12 98.2(12) . . . . ?
C1 B6 B11 B12 62.6(13) . . . . ?
B10 B6 B11 B12 -36.3(10) . . . . ?
B5 B6 B11 B12 3.0(14) . . . . ?
C2 B6 B11 B10 134.4(11) . . . . ?
C1 B6 B11 B10 98.9(11) . . . . ?
B5 B6 B11 B10 39.3(10) . . . . ?
B9 B10 B12 B11 -139.8(11) . . . . ?
B6 B10 B12 B11 -38.8(11) . . . . ?
B5 B10 B12 B11 -102.1(11) . . . . ?
B6 B10 B12 B9 101.0(12) . . . . ?
B11 B10 B12 B9 139.8(11) . . . . ?
B5 B10 B12 B9 37.7(10) . . . . ?
B9 B10 B12 B7 -102.7(12) . . . . ?
B6 B10 B12 B7 -1.7(15) . . . . ?
B11 B10 B12 B7 37.1(10) . . . . ?
B5 B10 B12 B7 -65.0(14) . . . . ?
B9 B10 B12 B8 -38.1(10) . . . . ?
B6 B10 B12 B8 62.9(14) . . . . ?
B11 B10 B12 B8 101.7(12) . . . . ?
B5 B10 B12 B8 -0.4(15) . . . . ?
B7 B11 B12 B10 137.7(11) . . . . ?
C2 B11 B12 B10 96.6(11) . . . . ?
B6 B11 B12 B10 36.0(10) . . . . ?
B7 B11 B12 B9 100.6(12) . . . . ?
C2 B11 B12 B9 59.6(14) . . . . ?
B10 B11 B12 B9 -37.0(11) . . . . ?
B6 B11 B12 B9 -1.1(15) . . . . ?
C2 B11 B12 B7 -41.0(10) . . . . ?
B10 B11 B12 B7 -137.7(11) . . . . ?
B6 B11 B12 B7 -101.7(11) . . . . ?
B7 B11 B12 B8 37.4(11) . . . . ?
C2 B11 B12 B8 -3.6(15) . . . . ?
B10 B11 B12 B8 -100.3(12) . . . . ?
B6 B11 B12 B8 -64.3(14) . . . . ?
B8 B9 B12 B10 -136.8(11) . . . . ?
B5 B9 B12 B10 -38.5(10) . . . . ?
B4 B9 B12 B10 -100.7(11) . . . . ?
B8 B9 B12 B11 -99.6(13) . . . . ?
B10 B9 B12 B11 37.2(11) . . . . ?
B5 B9 B12 B11 -1.3(15) . . . . ?
B4 B9 B12 B11 -63.5(14) . . . . ?
B8 B9 B12 B7 -36.9(11) . . . . ?
B10 B9 B12 B7 99.9(12) . . . . ?
B5 B9 B12 B7 61.4(14) . . . . ?
B4 B9 B12 B7 -0.8(15) . . . . ?
B10 B9 B12 B8 136.8(11) . . . . ?
B5 B9 B12 B8 98.3(11) . . . . ?
B4 B9 B12 B8 36.1(10) . . . . ?
C2 B7 B12 B10 3.6(14) . . . . ?
B11 B7 B12 B10 -38.3(11) . . . . ?
B3 B7 B12 B10 65.2(13) . . . . ?
B8 B7 B12 B10 100.6(12) . . . . ?
C2 B7 B12 B11 42.0(10) . . . . ?
B3 B7 B12 B11 103.6(11) . . . . ?
B8 B7 B12 B11 138.9(12) . . . . ?
C2 B7 B12 B9 -60.9(14) . . . . ?
B11 B7 B12 B9 -102.8(12) . . . . ?
B3 B7 B12 B9 0.8(14) . . . . ?
B8 B7 B12 B9 36.1(11) . . . . ?
C2 B7 B12 B8 -96.9(11) . . . . ?
B11 B7 B12 B8 -138.9(12) . . . . ?
B3 B7 B12 B8 -35.3(10) . . . . ?
B4 B8 B12 B10 -0.8(15) . . . . ?
B9 B8 B12 B10 38.8(11) . . . . ?
B3 B8 B12 B10 -65.2(14) . . . . ?
B7 B8 B12 B10 -101.0(12) . . . . ?
B4 B8 B12 B11 64.0(15) . . . . ?
B9 B8 B12 B11 103.5(12) . . . . ?
B3 B8 B12 B11 -0.5(16) . . . . ?
B7 B8 B12 B11 -36.2(11) . . . . ?
B4 B8 B12 B9 -39.6(11) . . . . ?
B3 B8 B12 B9 -104.0(12) . . . . ?
B7 B8 B12 B9 -139.7(11) . . . . ?
B4 B8 B12 B7 100.2(11) . . . . ?
B9 B8 B12 B7 139.7(11) . . . . ?
B3 B8 B12 B7 35.7(10) . . . . ?
B4' C1' B3' C2' 139.8(10) . . . . ?
B5' C1' B3' C2' 100.7(11) . . . . ?
B6' C1' B3' C2' 32.9(10) . . . . ?
S1' C1' B3' C2' -108.2(10) . . . . ?
C2' C1' B3' B8' -100.1(11) . . . . ?
B4' C1' B3' B8' 39.7(11) . . . . ?
B5' C1' B3' B8' 0.6(15) . . . . ?
B6' C1' B3' B8' -67.2(14) . . . . ?
S1' C1' B3' B8' 151.7(10) . . . . ?
C2' C1' B3' B4' -139.8(10) . . . . ?
B5' C1' B3' B4' -39.1(11) . . . . ?
B6' C1' B3' B4' -106.9(12) . . . . ?
S1' C1' B3' B4' 112.0(11) . . . . ?
C2' C1' B3' B7' -36.3(9) . . . . ?
B4' C1' B3' B7' 103.5(12) . . . . ?
B5' C1' B3' B7' 64.4(14) . . . . ?
B6' C1' B3' B7' -3.4(14) . . . . ?
S1' C1' B3' B7' -144.5(10) . . . . ?
B7' C2' B3' C1' -137.4(11) . . . . ?
B6' C2' B3' C1' -33.8(10) . . . . ?
B11' C2' B3' C1' -100.5(11) . . . . ?
P1' C2' B3' C1' 102.0(9) . . . . ?
C1' C2' B3' B8' 99.5(12) . . . . ?
B7' C2' B3' B8' -37.9(12) . . . . ?
B6' C2' B3' B8' 65.6(14) . . . . ?
B11' C2' B3' B8' -1.1(15) . . . . ?
P1' C2' B3' B8' -158.5(10) . . . . ?
C1' C2' B3' B4' 35.6(9) . . . . ?
B7' C2' B3' B4' -101.7(12) . . . . ?
B6' C2' B3' B4' 1.8(14) . . . . ?
B11' C2' B3' B4' -64.9(13) . . . . ?
P1' C2' B3' B4' 137.6(9) . . . . ?
C1' C2' B3' B7' 137.4(11) . . . . ?
B6' C2' B3' B7' 103.5(12) . . . . ?
B11' C2' B3' B7' 36.8(11) . . . . ?
P1' C2' B3' B7' -120.7(11) . . . . ?
C2' C1' B4' B3' 37.8(9) . . . . ?
B5' C1' B4' B3' 140.1(11) . . . . ?
B6' C1' B4' B3' 103.8(12) . . . . ?
S1' C1' B4' B3' -109.9(10) . . . . ?
C2' C1' B4' B8' -0.6(14) . . . . ?
B3' C1' B4' B8' -38.3(10) . . . . ?
B5' C1' B4' B8' 101.8(12) . . . . ?
B6' C1' B4' B8' 65.5(14) . . . . ?
S1' C1' B4' B8' -148.2(10) . . . . ?
C2' C1' B4' B9' -63.6(13) . . . . ?
B3' C1' B4' B9' -101.4(12) . . . . ?
B5' C1' B4' B9' 38.7(11) . . . . ?
B6' C1' B4' B9' 2.5(15) . . . . ?
S1' C1' B4' B9' 148.8(10) . . . . ?
C2' C1' B4' B5' -102.3(11) . . . . ?
B3' C1' B4' B5' -140.1(11) . . . . ?
B6' C1' B4' B5' -36.3(11) . . . . ?
S1' C1' B4' B5' 110.0(11) . . . . ?
C2' B3' B4' C1' -35.3(9) . . . . ?
B8' B3' B4' C1' -135.4(12) . . . . ?
B7' B3' B4' C1' -96.3(11) . . . . ?
C1' B3' B4' B8' 135.4(12) . . . . ?
C2' B3' B4' B8' 100.1(12) . . . . ?
B7' B3' B4' B8' 39.1(12) . . . . ?
C1' B3' B4' B9' 94.0(11) . . . . ?
C2' B3' B4' B9' 58.7(13) . . . . ?
B8' B3' B4' B9' -41.4(11) . . . . ?
B7' B3' B4' B9' -2.3(14) . . . . ?
C1' B3' B4' B5' 34.5(9) . . . . ?
C2' B3' B4' B5' -0.9(13) . . . . ?
B8' B3' B4' B5' -101.0(12) . . . . ?
B7' B3' B4' B5' -61.8(13) . . . . ?
C2' C1' B5' B9' 64.4(13) . . . . ?
B3' C1' B5' B9' -2.4(15) . . . . ?
B4' C1' B5' B9' -41.2(11) . . . . ?
B6' C1' B5' B9' 101.0(12) . . . . ?
S1' C1' B5' B9' -153.5(10) . . . . ?
C2' C1' B5' B10' 1.7(14) . . . . ?
B3' C1' B5' B10' -65.1(14) . . . . ?
B4' C1' B5' B10' -103.9(13) . . . . ?
B6' C1' B5' B10' 38.3(10) . . . . ?
S1' C1' B5' B10' 143.8(10) . . . . ?
C2' C1' B5' B6' -36.6(9) . . . . ?
B3' C1' B5' B6' -103.4(12) . . . . ?
B4' C1' B5' B6' -142.2(11) . . . . ?
S1' C1' B5' B6' 105.5(10) . . . . ?
C2' C1' B5' B4' 105.6(11) . . . . ?
B3' C1' B5' B4' 38.8(11) . . . . ?
B6' C1' B5' B4' 142.2(11) . . . . ?
S1' C1' B5' B4' -112.3(11) . . . . ?
B3' B4' B5' C1' -34.2(9) . . . . ?
B8' B4' B5' C1' -96.0(12) . . . . ?
B9' B4' B5' C1' -133.1(13) . . . . ?
C1' B4' B5' B9' 133.1(13) . . . . ?
B3' B4' B5' B9' 98.9(12) . . . . ?
B8' B4' B5' B9' 37.1(11) . . . . ?
C1' B4' B5' B10' 97.2(13) . . . . ?
B3' B4' B5' B10' 63.0(14) . . . . ?
B8' B4' B5' B10' 1.2(15) . . . . ?
B9' B4' B5' B10' -35.9(12) . . . . ?
C1' B4' B5' B6' 33.9(10) . . . . ?
B3' B4' B5' B6' -0.3(14) . . . . ?
B8' B4' B5' B6' -62.1(14) . . . . ?
B9' B4' B5' B6' -99.2(13) . . . . ?
B7' C2' B6' C1' 102.2(11) . . . . ?
B3' C2' B6' C1' 33.0(10) . . . . ?
B11' C2' B6' C1' 137.7(11) . . . . ?
P1' C2' B6' C1' -104.5(9) . . . . ?
C1' C2' B6' B10' -97.7(12) . . . . ?
B7' C2' B6' B10' 4.5(15) . . . . ?
B3' C2' B6' B10' -64.7(14) . . . . ?
B11' C2' B6' B10' 40.1(11) . . . . ?
P1' C2' B6' B10' 157.8(10) . . . . ?
C1' C2' B6' B11' -137.7(11) . . . . ?
B7' C2' B6' B11' -35.5(11) . . . . ?
B3' C2' B6' B11' -104.8(11) . . . . ?
P1' C2' B6' B11' 117.8(10) . . . . ?
C1' C2' B6' B5' -34.9(9) . . . . ?
B7' C2' B6' B5' 67.3(13) . . . . ?
B3' C2' B6' B5' -1.9(14) . . . . ?
B11' C2' B6' B5' 102.8(12) . . . . ?
P1' C2' B6' B5' -139.4(9) . . . . ?
B3' C1' B6' C2' -33.3(10) . . . . ?
B4' C1' B6' C2' -102.7(12) . . . . ?
B5' C1' B6' C2' -139.8(11) . . . . ?
S1' C1' B6' C2' 109.2(10) . . . . ?
C2' C1' B6' B10' 101.4(11) . . . . ?
B3' C1' B6' B10' 68.1(14) . . . . ?
B4' C1' B6' B10' -1.3(15) . . . . ?
B5' C1' B6' B10' -38.4(11) . . . . ?
S1' C1' B6' B10' -149.4(10) . . . . ?
C2' C1' B6' B11' 37.9(10) . . . . ?
B3' C1' B6' B11' 4.6(15) . . . . ?
B4' C1' B6' B11' -64.8(15) . . . . ?
B5' C1' B6' B11' -101.9(13) . . . . ?
S1' C1' B6' B11' 147.1(10) . . . . ?
C2' C1' B6' B5' 139.8(11) . . . . ?
B3' C1' B6' B5' 106.5(12) . . . . ?
B4' C1' B6' B5' 37.1(11) . . . . ?
S1' C1' B6' B5' -111.0(11) . . . . ?
C1' B5' B6' C2' 34.5(9) . . . . ?
B9' B5' B6' C2' -62.9(13) . . . . ?
B10' B5' B6' C2' -101.8(11) . . . . ?
B4' B5' B6' C2' 1.3(14) . . . . ?
B9' B5' B6' C1' -97.4(11) . . . . ?
B10' B5' B6' C1' -136.3(11) . . . . ?
B4' B5' B6' C1' -33.2(9) . . . . ?
C1' B5' B6' B10' 136.3(11) . . . . ?
B9' B5' B6' B10' 38.8(11) . . . . ?
B4' B5' B6' B10' 103.1(13) . . . . ?
C1' B5' B6' B11' 98.6(11) . . . . ?
B9' B5' B6' B11' 1.2(14) . . . . ?
B10' B5' B6' B11' -37.7(11) . . . . ?
B4' B5' B6' B11' 65.4(14) . . . . ?
C1' C2' B7' B11' 102.5(11) . . . . ?
B3' C2' B7' B11' 141.1(12) . . . . ?
B6' C2' B7' B11' 35.3(12) . . . . ?
P1' C2' B7' B11' -113.5(12) . . . . ?
C1' C2' B7' B12' 63.1(13) . . . . ?
B3' C2' B7' B12' 101.7(12) . . . . ?
B6' C2' B7' B12' -4.1(15) . . . . ?
B11' C2' B7' B12' -39.4(11) . . . . ?
P1' C2' B7' B12' -152.9(10) . . . . ?
C1' C2' B7' B3' -38.7(10) . . . . ?
B6' C2' B7' B3' -105.9(12) . . . . ?
B11' C2' B7' B3' -141.1(12) . . . . ?
P1' C2' B7' B3' 105.4(11) . . . . ?
C1' C2' B7' B8' -2.1(14) . . . . ?
B3' C2' B7' B8' 36.6(10) . . . . ?
B6' C2' B7' B8' -69.3(14) . . . . ?
B11' C2' B7' B8' -104.6(13) . . . . ?
P1' C2' B7' B8' 141.9(11) . . . . ?
C1' B3' B7' C2' 36.8(10) . . . . ?
B8' B3' B7' C2' 137.9(12) . . . . ?
B4' B3' B7' C2' 99.0(11) . . . . ?
C1' B3' B7' B11' 1.0(15) . . . . ?
C2' B3' B7' B11' -35.8(11) . . . . ?
B8' B3' B7' B11' 102.1(14) . . . . ?
B4' B3' B7' B11' 63.2(14) . . . . ?
C1' B3' B7' B12' -62.2(13) . . . . ?
C2' B3' B7' B12' -98.9(12) . . . . ?
B8' B3' B7' B12' 39.0(12) . . . . ?
B4' B3' B7' B12' 0.1(15) . . . . ?
C1' B3' B7' B8' -101.1(12) . . . . ?
C2' B3' B7' B8' -137.9(12) . . . . ?
B4' B3' B7' B8' -38.9(12) . . . . ?
C1' B3' B8' B4' -39.1(11) . . . . ?
C2' B3' B8' B4' -100.7(11) . . . . ?
B7' B3' B8' B4' -137.1(13) . . . . ?
C1' B3' B8' B7' 97.9(11) . . . . ?
C2' B3' B8' B7' 36.3(11) . . . . ?
B4' B3' B8' B7' 137.1(13) . . . . ?
C1' B3' B8' B9' 1.4(14) . . . . ?
C2' B3' B8' B9' -60.2(14) . . . . ?
B4' B3' B8' B9' 40.5(11) . . . . ?
B7' B3' B8' B9' -96.6(13) . . . . ?
C1' B3' B8' B12' 61.4(14) . . . . ?
C2' B3' B8' B12' -0.2(15) . . . . ?
B4' B3' B8' B12' 100.5(14) . . . . ?
B7' B3' B8' B12' -36.5(11) . . . . ?
C1' B4' B8' B3' 37.6(9) . . . . ?
B9' B4' B8' B3' 133.5(12) . . . . ?
B5' B4' B8' B3' 98.1(11) . . . . ?
C1' B4' B8' B7' -0.7(15) . . . . ?
B3' B4' B8' B7' -38.3(11) . . . . ?
B9' B4' B8' B7' 95.1(13) . . . . ?
B5' B4' B8' B7' 59.8(14) . . . . ?
C1' B4' B8' B9' -95.8(12) . . . . ?
B3' B4' B8' B9' -133.5(12) . . . . ?
B5' B4' B8' B9' -35.3(11) . . . . ?
C1' B4' B8' B12' -61.7(13) . . . . ?
B3' B4' B8' B12' -99.3(12) . . . . ?
B9' B4' B8' B12' 34.2(11) . . . . ?
B5' B4' B8' B12' -1.1(14) . . . . ?
C2' B7' B8' B3' -36.7(10) . . . . ?
B11' B7' B8' B3' -101.4(12) . . . . ?
B12' B7' B8' B3' -137.6(12) . . . . ?
C2' B7' B8' B4' 1.7(15) . . . . ?
B11' B7' B8' B4' -63.0(14) . . . . ?
B12' B7' B8' B4' -99.2(13) . . . . ?
B3' B7' B8' B4' 38.4(11) . . . . ?
C2' B7' B8' B9' 63.6(13) . . . . ?
B11' B7' B8' B9' -1.1(14) . . . . ?
B12' B7' B8' B9' -37.3(10) . . . . ?
B3' B7' B8' B9' 100.3(12) . . . . ?
C2' B7' B8' B12' 100.9(12) . . . . ?
B11' B7' B8' B12' 36.2(11) . . . . ?
B3' B7' B8' B12' 137.6(12) . . . . ?
C1' B5' B9' B10' -100.8(12) . . . . ?
B6' B5' B9' B10' -38.5(11) . . . . ?
B4' B5' B9' B10' -140.6(13) . . . . ?
C1' B5' B9' B12' -62.7(14) . . . . ?
B10' B5' B9' B12' 38.1(11) . . . . ?
B6' B5' B9' B12' -0.3(15) . . . . ?
B4' B5' B9' B12' -102.5(13) . . . . ?
C1' B5' B9' B4' 39.8(10) . . . . ?
B10' B5' B9' B4' 140.6(13) . . . . ?
B6' B5' B9' B4' 102.1(11) . . . . ?
C1' B5' B9' B8' 3.1(16) . . . . ?
B10' B5' B9' B8' 103.9(14) . . . . ?
B6' B5' B9' B8' 65.5(14) . . . . ?
B4' B5' B9' B8' -36.7(11) . . . . ?
C1' B4' B9' B5' -39.3(11) . . . . ?
B3' B4' B9' B5' -98.6(12) . . . . ?
B8' B4' B9' B5' -138.9(13) . . . . ?
C1' B4' B9' B10' -2.8(16) . . . . ?
B3' B4' B9' B10' -62.0(15) . . . . ?
B8' B4' B9' B10' -102.3(14) . . . . ?
B5' B4' B9' B10' 36.5(12) . . . . ?
C1' B4' B9' B12' 63.0(14) . . . . ?
B3' B4' B9' B12' 3.8(15) . . . . ?
B8' B4' B9' B12' -36.5(12) . . . . ?
B5' B4' B9' B12' 102.3(13) . . . . ?
C1' B4' B9' B8' 99.6(12) . . . . ?
B3' B4' B9' B8' 40.3(11) . . . . ?
B5' B4' B9' B8' 138.9(13) . . . . ?
B3' B8' B9' B5' -2.9(16) . . . . ?
B4' B8' B9' B5' 37.9(12) . . . . ?
B7' B8' B9' B5' -65.1(14) . . . . ?
B12' B8' B9' B5' -102.5(13) . . . . ?
B3' B8' B9' B10' 62.3(15) . . . . ?
B4' B8' B9' B10' 103.1(13) . . . . ?
B7' B8' B9' B10' 0.1(15) . . . . ?
B12' B8' B9' B10' -37.4(11) . . . . ?
B3' B8' B9' B12' 99.7(12) . . . . ?
B4' B8' B9' B12' 140.4(12) . . . . ?
B7' B8' B9' B12' 37.5(10) . . . . ?
B3' B8' B9' B4' -40.8(11) . . . . ?
B7' B8' B9' B4' -103.0(12) . . . . ?
B12' B8' B9' B4' -140.4(12) . . . . ?
B5' B9' B10' B6' 39.1(11) . . . . ?
B12' B9' B10' B6' -99.3(13) . . . . ?
B4' B9' B10' B6' 2.1(17) . . . . ?
B8' B9' B10' B6' -61.7(15) . . . . ?
B12' B9' B10' B5' -138.4(12) . . . . ?
B4' B9' B10' B5' -37.0(12) . . . . ?
B8' B9' B10' B5' -100.8(13) . . . . ?
B5' B9' B10' B11' 101.7(12) . . . . ?
B12' B9' B10' B11' -36.7(11) . . . . ?
B4' B9' B10' B11' 64.7(16) . . . . ?
B8' B9' B10' B11' 0.9(16) . . . . ?
B5' B9' B10' B12' 138.4(12) . . . . ?
B4' B9' B10' B12' 101.4(14) . . . . ?
B8' B9' B10' B12' 37.6(11) . . . . ?
C2' B6' B10' B9' 59.9(15) . . . . ?
C1' B6' B10' B9' -0.5(15) . . . . ?
B11' B6' B10' B9' 100.1(13) . . . . ?
B5' B6' B10' B9' -38.3(11) . . . . ?
C2' B6' B10' B5' 98.2(12) . . . . ?
C1' B6' B10' B5' 37.8(10) . . . . ?
B11' B6' B10' B5' 138.4(12) . . . . ?
C2' B6' B10' B11' -40.2(10) . . . . ?
C1' B6' B10' B11' -100.6(11) . . . . ?
B5' B6' B10' B11' -138.4(12) . . . . ?
C2' B6' B10' B12' -3.0(15) . . . . ?
C1' B6' B10' B12' -63.4(14) . . . . ?
B11' B6' B10' B12' 37.3(11) . . . . ?
B5' B6' B10' B12' -101.1(13) . . . . ?
C1' B5' B10' B9' 97.6(12) . . . . ?
B6' B5' B10' B9' 136.2(12) . . . . ?
B4' B5' B10' B9' 36.2(11) . . . . ?
C1' B5' B10' B6' -38.5(10) . . . . ?
B9' B5' B10' B6' -136.2(12) . . . . ?
B4' B5' B10' B6' -99.9(12) . . . . ?
C1' B5' B10' B11' -1.4(15) . . . . ?
B9' B5' B10' B11' -99.0(13) . . . . ?
B6' B5' B10' B11' 37.2(10) . . . . ?
B4' B5' B10' B11' -62.7(15) . . . . ?
C1' B5' B10' B12' 60.6(14) . . . . ?
B9' B5' B10' B12' -37.0(11) . . . . ?
B6' B5' B10' B12' 99.1(12) . . . . ?
B4' B5' B10' B12' -0.8(16) . . . . ?
C2' B6' B11' B12' 96.5(11) . . . . ?
C1' B6' B11' B12' 60.1(14) . . . . ?
B10' B6' B11' B12' -38.9(11) . . . . ?
B5' B6' B11' B12' -1.6(14) . . . . ?
C2' B6' B11' B7' 32.7(11) . . . . ?
C1' B6' B11' B7' -3.6(16) . . . . ?
B10' B6' B11' B7' -102.6(13) . . . . ?
B5' B6' B11' B7' -65.3(14) . . . . ?
C1' B6' B11' C2' -36.4(10) . . . . ?
B10' B6' B11' C2' -135.4(12) . . . . ?
B5' B6' B11' C2' -98.1(11) . . . . ?
C2' B6' B11' B10' 135.4(12) . . . . ?
C1' B6' B11' B10' 99.0(12) . . . . ?
B5' B6' B11' B10' 37.3(11) . . . . ?
C2' B7' B11' B12' -135.0(12) . . . . ?
B3' B7' B11' B12' -100.3(13) . . . . ?
B8' B7' B11' B12' -37.4(11) . . . . ?
C2' B7' B11' B6' -33.1(11) . . . . ?
B12' B7' B11' B6' 101.9(13) . . . . ?
B3' B7' B11' B6' 1.7(16) . . . . ?
B8' B7' B11' B6' 64.5(14) . . . . ?
B12' B7' B11' C2' 135.0(12) . . . . ?
B3' B7' B11' C2' 34.8(10) . . . . ?
B8' B7' B11' C2' 97.6(12) . . . . ?
C2' B7' B11' B10' -95.9(12) . . . . ?
B12' B7' B11' B10' 39.1(11) . . . . ?
B3' B7' B11' B10' -61.1(14) . . . . ?
B8' B7' B11' B10' 1.7(15) . . . . ?
C1' C2' B11' B12' -63.1(13) . . . . ?
B7' C2' B11' B12' 39.5(11) . . . . ?
B3' C2' B11' B12' 1.9(15) . . . . ?
B6' C2' B11' B12' -102.4(13) . . . . ?
P1' C2' B11' B12' 157.4(9) . . . . ?
C1' C2' B11' B6' 39.3(10) . . . . ?
B7' C2' B11' B6' 142.0(13) . . . . ?
B3' C2' B11' B6' 104.3(12) . . . . ?
P1' C2' B11' B6' -100.1(11) . . . . ?
C1' C2' B11' B7' -102.6(11) . . . . ?
B3' C2' B11' B7' -37.7(12) . . . . ?
B6' C2' B11' B7' -142.0(13) . . . . ?
P1' C2' B11' B7' 117.9(12) . . . . ?
C1' C2' B11' B10' 0.5(13) . . . . ?
B7' C2' B11' B10' 103.1(13) . . . . ?
B3' C2' B11' B10' 65.5(13) . . . . ?
B6' C2' B11' B10' -38.8(11) . . . . ?
P1' C2' B11' B10' -139.0(10) . . . . ?
B9' B10' B11' B12' 37.2(11) . . . . ?
B6' B10' B11' B12' 137.1(12) . . . . ?
B5' B10' B11' B12' 99.5(13) . . . . ?
B9' B10' B11' B6' -99.9(12) . . . . ?
B5' B10' B11' B6' -37.6(11) . . . . ?
B12' B10' B11' B6' -137.1(12) . . . . ?
B9' B10' B11' B7' -1.6(15) . . . . ?
B6' B10' B11' B7' 98.3(11) . . . . ?
B5' B10' B11' B7' 60.6(14) . . . . ?
B12' B10' B11' B7' -38.8(11) . . . . ?
B9' B10' B11' C2' -61.7(13) . . . . ?
B6' B10' B11' C2' 38.2(10) . . . . ?
B5' B10' B11' C2' 0.5(15) . . . . ?
B12' B10' B11' C2' -98.9(11) . . . . ?
B6' B11' B12' B7' -98.9(11) . . . . ?
C2' B11' B12' B7' -38.0(10) . . . . ?
B10' B11' B12' B7' -137.1(12) . . . . ?
B6' B11' B12' B9' 1.4(14) . . . . ?
B7' B11' B12' B9' 100.3(12) . . . . ?
C2' B11' B12' B9' 62.3(14) . . . . ?
B10' B11' B12' B9' -36.8(11) . . . . ?
B6' B11' B12' B10' 38.2(11) . . . . ?
B7' B11' B12' B10' 137.1(12) . . . . ?
C2' B11' B12' B10' 99.1(12) . . . . ?
B6' B11' B12' B8' -62.8(14) . . . . ?
B7' B11' B12' B8' 36.1(12) . . . . ?
C2' B11' B12' B8' -1.9(15) . . . . ?
B10' B11' B12' B8' -101.0(13) . . . . ?
C2' B7' B12' B11' 40.4(11) . . . . ?
B3' B7' B12' B11' 102.5(12) . . . . ?
B8' B7' B12' B11' 139.9(12) . . . . ?
C2' B7' B12' B9' -59.8(14) . . . . ?
B11' B7' B12' B9' -100.2(12) . . . . ?
B3' B7' B12' B9' 2.2(15) . . . . ?
B8' B7' B12' B9' 39.6(12) . . . . ?
C2' B7' B12' B10' 2.1(15) . . . . ?
B11' B7' B12' B10' -38.3(11) . . . . ?
B3' B7' B12' B10' 64.2(14) . . . . ?
B8' B7' B12' B10' 101.6(13) . . . . ?
C2' B7' B12' B8' -99.5(12) . . . . ?
B11' B7' B12' B8' -139.9(12) . . . . ?
B3' B7' B12' B8' -37.4(11) . . . . ?
B5' B9' B12' B11' -0.6(15) . . . . ?
B10' B9' B12' B11' 37.3(11) . . . . ?
B4' B9' B12' B11' -66.9(14) . . . . ?
B8' B9' B12' B11' -102.4(12) . . . . ?
B5' B9' B12' B7' 62.5(15) . . . . ?
B10' B9' B12' B7' 100.5(12) . . . . ?
B4' B9' B12' B7' -3.8(16) . . . . ?
B8' B9' B12' B7' -39.2(11) . . . . ?
B5' B9' B12' B10' -38.0(11) . . . . ?
B4' B9' B12' B10' -104.2(13) . . . . ?
B8' B9' B12' B10' -139.7(12) . . . . ?
B5' B9' B12' B8' 101.7(12) . . . . ?
B10' B9' B12' B8' 139.7(12) . . . . ?
B4' B9' B12' B8' 35.5(11) . . . . ?
B9' B10' B12' B11' -138.0(12) . . . . ?
B6' B10' B12' B11' -37.7(11) . . . . ?
B5' B10' B12' B11' -101.4(12) . . . . ?
B9' B10' B12' B7' -99.8(13) . . . . ?
B6' B10' B12' B7' 0.5(16) . . . . ?
B5' B10' B12' B7' -63.2(15) . . . . ?
B11' B10' B12' B7' 38.2(11) . . . . ?
B6' B10' B12' B9' 100.3(13) . . . . ?
B5' B10' B12' B9' 36.6(11) . . . . ?
B11' B10' B12' B9' 138.0(12) . . . . ?
B9' B10' B12' B8' -36.5(11) . . . . ?
B6' B10' B12' B8' 63.8(14) . . . . ?
B5' B10' B12' B8' 0.1(15) . . . . ?
B11' B10' B12' B8' 101.5(12) . . . . ?
B3' B8' B12' B11' 1.3(16) . . . . ?
B4' B8' B12' B11' 64.4(14) . . . . ?
B7' B8' B12' B11' -36.2(11) . . . . ?
B9' B8' B12' B11' 99.5(13) . . . . ?
B3' B8' B12' B7' 37.5(11) . . . . ?
B4' B8' B12' B7' 100.6(12) . . . . ?
B9' B8' B12' B7' 135.7(12) . . . . ?
B3' B8' B12' B9' -98.2(13) . . . . ?
B4' B8' B12' B9' -35.1(11) . . . . ?
B7' B8' B12' B9' -135.7(12) . . . . ?
B3' B8' B12' B10' -62.4(15) . . . . ?
B4' B8' B12' B10' 0.7(15) . . . . ?
B7' B8' B12' B10' -99.9(13) . . . . ?
B9' B8' B12' B10' 35.7(11) . . . . ?
